data_4337938
loop_
_publ_author_name
'Uehara, Kazuhiro'
'Miyachi, Takuya'
'Nakajima, Takahito'
'Mizuno, Noritaka'

_publ_section_title
;
 Effects of Heteroatoms on Electronic States of Divanadium-Substituted
 \g-Keggin-type Polyoxometalates.
;
_journal_issue 7
_journal_name_full 'Inorganic chemistry'
_journal_page_first 3907
_journal_paper_doi 10.1021/ic5005209
_journal_volume 53
_journal_year 2014
_chemical_absolute_configuration unk
_chemical_formula_moiety 'C67 N4 O40 Si1 V2 W10'
_chemical_formula_sum 'C67 N4 O40 Si V2 W10'
_chemical_formula_weight 3469.18
_space_group_IT_number 33
_symmetry_cell_setting orthorhombic
_symmetry_space_group_name_Hall 'P 2c -2n'
_symmetry_space_group_name_H-M 'P n a 21'
_audit_creation_date 2013-01-20T18:12:45-00:00
_audit_creation_method 'WinGX routine CIF_UPDATE'
_cell_angle_alpha 90
_cell_angle_beta 90
_cell_angle_gamma 90
_cell_formula_units_Z 4
_cell_length_a 24.6549(2)
_cell_length_b 25.1382(2)
_cell_length_c 17.20050(10)
_cell_measurement_reflns_used 0
_cell_measurement_temperature 153(2)
_cell_measurement_theta_max 0
_cell_measurement_theta_min 0
_cell_volume 10660.52(14)
_computing_molecular_graphics 'Ortep-3 for Windows (Farrugia, 1997)'
_computing_publication_material 'WinGX publication routines (Farrugia, 1999)'
_computing_structure_refinement 'SHELXL-97 (Sheldrick, 1997)'
_computing_structure_solution 'SHELXS-86 (Sheldrick, 1986)'
_diffrn_ambient_temperature 153
_diffrn_measured_fraction_theta_full 0.981
_diffrn_measured_fraction_theta_max 0.981
_diffrn_radiation_probe x-ray
_diffrn_radiation_type MoK\a
_diffrn_radiation_wavelength 0.71069
_diffrn_reflns_av_R_equivalents 0
_diffrn_reflns_limit_h_max 33
_diffrn_reflns_limit_h_min 0
_diffrn_reflns_limit_k_max 33
_diffrn_reflns_limit_k_min 0
_diffrn_reflns_limit_l_max 23
_diffrn_reflns_limit_l_min 0
_diffrn_reflns_number 14484
_diffrn_reflns_theta_full 29.1
_diffrn_reflns_theta_max 29.1
_diffrn_reflns_theta_min 1.84
_exptl_absorpt_coefficient_mu 10.989
_exptl_absorpt_correction_type none
_exptl_crystal_colour brown
_exptl_crystal_density_diffrn 2.162
_exptl_crystal_density_method 'not measured'
_exptl_crystal_description prism
_exptl_crystal_F_000 6200
_exptl_crystal_size_max 0.2
_exptl_crystal_size_mid 0.2
_exptl_crystal_size_min 0.2
_platon_squeeze_details
;
;
_refine_diff_density_max 2.55
_refine_diff_density_min -2.238
_refine_ls_abs_structure_details 'Flack H D (1983), Acta Cryst. A39, 876-881'
_refine_ls_abs_structure_Flack 0.099(15)
_refine_ls_extinction_method none
_refine_ls_goodness_of_fit_ref 1.124
_refine_ls_hydrogen_treatment noref
_refine_ls_matrix_type full
_refine_ls_number_parameters 320
_refine_ls_number_reflns 14484
_refine_ls_number_restraints 18
_refine_ls_restrained_S_all 1.123
_refine_ls_R_factor_gt 0.0486
_refine_ls_shift/su_max 0.003
_refine_ls_structure_factor_coef Fsqd
_refine_ls_weighting_details 'calc w=1/[\s^2^(Fo^2^)+(0.0563P)^2^+139.9846P] where P=(Fo^2^+2Fc^2^)/3'
_refine_ls_weighting_scheme calc
_refine_ls_wR_factor_ref 0.1323
_reflns_number_gt 13840
_reflns_number_total 14484
_reflns_threshold_expression >2sigma(I)
_cod_data_source_file ic5005209_si_001.cif
_cod_data_source_block 2SiPr
_cod_depositor_comments 'Adding full bibliography for 4337933--4337938.cif.'
_cod_database_code 4337938

loop_
_symmetry_equiv_pos_as_xyz
'x, y, z'
'-x+1/2, y+1/2, z+1/2'
'x+1/2, -y+1/2, z'
'-x, -y, z+1/2'

loop_
_atom_site_label
_atom_site_type_symbol
_atom_site_fract_x
_atom_site_fract_y
_atom_site_fract_z
_atom_site_U_iso_or_equiv
_atom_site_adp_type
_atom_site_occupancy
_atom_site_calc_flag
_atom_site_refinement_flags
C1 C 0.3382(10) 0.1358(10) 0.2541(15) 0.065(6) Uiso 1 d .
C2 C 0.3916(11) 0.1533(11) 0.2972(17) 0.077(7) Uiso 1 d .
C3A C 0.392(2) 0.221(2) 0.287(4) 0.085(12) Uiso 0.59(4) d P
C3B C 0.411(3) 0.210(3) 0.313(5) 0.085(12) Uiso 0.41(4) d P
N101 N 0.2754 0.2587 -0.0839 0.066 Uiso 1 d .
C101 C 0.3148 0.273 -0.1499 0.074 Uiso 1 d .
C102 C 0.3521 0.2277 -0.1603 0.091 Uiso 0.38 d P
C103 C 0.3921 0.243 -0.2421 0.091 Uiso 0.38 d P
C104 C 0.366 0.2444 -0.3037 0.091 Uiso 0.38 d P
C152 C 0.364 0.2349 -0.166 0.091 Uiso 0.62 d P
C153 C 0.4041 0.2612 -0.2234 0.091 Uiso 0.62 d P
C154 C 0.4489 0.2273 -0.25 0.091 Uiso 0.62 d P
C105 C 0.232 0.2138 -0.0921 0.081 Uiso 0.42 d P
C106 C 0.2206 0.1953 -0.1886 0.081 Uiso 0.42 d P
C107 C 0.1741 0.1715 -0.186 0.081 Uiso 0.42 d P
C108 C 0.1225 0.1743 -0.2512 0.081 Uiso 0.42 d P
C155 C 0.2562 0.2015 -0.0992 0.081 Uiso 0.58 d P
C156 C 0.2167 0.2079 -0.1744 0.081 Uiso 0.58 d P
C157 C 0.1574 0.2071 -0.1609 0.081 Uiso 0.58 d P
C158 C 0.1173 0.1928 -0.2219 0.081 Uiso 0.58 d P
C109 C 0.2984 0.2581 0.0075 0.088 Uiso 0.26 d P
C110 C 0.3054 0.2614 0.0999 0.088 Uiso 0.26 d P
C111 C 0.3113 0.3136 0.141 0.088 Uiso 0.26 d P
C112 C 0.3512 0.2783 0.151 0.088 Uiso 0.26 d P
C159 C 0.303 0.2476 -0.01 0.088 Uiso 0.74 d P
C160 C 0.3395 0.2936 0.019 0.088 Uiso 0.74 d P
C161 C 0.359 0.279 0.0934 0.088 Uiso 0.74 d P
C162 C 0.3891 0.3083 0.1345 0.088 Uiso 0.74 d P
C113 C 0.2375 0.3086 -0.0726 0.078 Uiso 0.38 d PD
C114 C 0.2166 0.2961 0.0156 0.078 Uiso 0.38 d PD
C115 C 0.1649 0.3369 -0.0093 0.078 Uiso 0.38 d P
C116 C 0.1657 0.3663 0.0565 0.078 Uiso 0.38 d P
C163 C 0.2371 0.3039 -0.0849 0.078 Uiso 0.62 d PD
C164 C 0.1927 0.3028 -0.0151 0.078 Uiso 0.62 d PD
C165 C 0.173 0.3757 -0.0006 0.078 Uiso 0.62 d P
C166 C 0.2003 0.4002 0.0463 0.078 Uiso 0.62 d P
N201 N -0.0118 0.0531 0.3806 0.084 Uiso 0.57 d P
N251 N -0.0041 0.0695 0.4119 0.084 Uiso 0.43 d P
C201 C -0.0726 0.0554 0.3569 0.084 Uiso 0.57 d P
C202 C -0.0801 0.0574 0.2725 0.084 Uiso 0.57 d P
C203 C -0.1414 0.0552 0.2764 0.084 Uiso 0.57 d P
C204 C -0.1672 0.0635 0.1691 0.084 Uiso 0.57 d P
C251 C -0.0625 0.0559 0.3923 0.084 Uiso 0.43 d P
C252 C -0.074 0.0373 0.3065 0.084 Uiso 0.43 d P
C253 C -0.1288 0.0377 0.248 0.084 Uiso 0.43 d P
C254 C -0.1558 0.0382 0.2017 0.084 Uiso 0.43 d P
C205 C 0.0168 0.1066 0.3452 0.077 Uiso 0.62 d P
C206 C -0.0105 0.1487 0.3725 0.077 Uiso 0.62 d P
C207 C 0.0288 0.1943 0.3434 0.077 Uiso 0.62 d P
C255 C 0.0132 0.0898 0.3358 0.077 Uiso 0.38 d P
C256 C -0.0129 0.1625 0.3402 0.077 Uiso 0.38 d P
C257 C 0.0129 0.1983 0.2728 0.077 Uiso 0.38 d P
C208 C 0.0416 0.2046 0.2604 0.077 Uiso 0.62 d P
C258 C 0.0704 0.2177 0.2914 0.077 Uiso 0.38 d P
C209 C 0.0074 0.0029 0.3391 0.117 Uiso 0.48 d P
C210 C -0.0003 -0.0274 0.4124 0.117 Uiso 0.48 d P
C211 C 0.0297 -0.0465 0.4257 0.117 Uiso 0.48 d P
C212 C 0.0524 -0.0752 0.4473 0.117 Uiso 0.48 d P
C259 C 0.0236 0.0121 0.3744 0.117 Uiso 0.52 d P
C260 C -0.0149 -0.055 0.3722 0.117 Uiso 0.52 d P
C261 C 0.0321 -0.0912 0.3719 0.117 Uiso 0.52 d P
C262 C 0.0314 -0.1077 0.4321 0.117 Uiso 0.52 d P
C213 C -0.0102 0.0441 0.4784 0.089 Uiso 0.45 d P
C214 C 0.0431 0.0352 0.501 0.089 Uiso 0.45 d P
C215 C 0.0404 0.0533 0.592 0.089 Uiso 0.45 d P
C216 C 0.0448 0.1249 0.5969 0.089 Uiso 0.45 d P
C263 C -0.0057 0.0895 0.4774 0.089 Uiso 0.55 d P
C264 C 0.055 0.0999 0.4984 0.089 Uiso 0.55 d P
C265 C 0.0536 0.0978 0.5951 0.089 Uiso 0.55 d P
C266 C 0.0441 0.0651 0.6476 0.089 Uiso 0.55 d P
N301 N 0.2347 0.215 0.5009 0.047 Uiso 1 d .
C301 C 0.2909 0.229 0.5299 0.067 Uiso 1 d .
C302 C 0.3367 0.2014 0.495 0.075 Uiso 1 d .
C303 C 0.3854 0.2123 0.5526 0.083 Uiso 0.45 d P
C353 C 0.3896 0.2217 0.5182 0.083 Uiso 0.55 d P
C304 C 0.404 0.2714 0.5573 0.083 Uiso 0.45 d P
C354 C 0.4007 0.2727 0.523 0.083 Uiso 0.55 d P
C305 C 0.23 0.2225 0.4143 0.063 Uiso 1 d .
C306 C 0.2357 0.2795 0.3905 0.083 Uiso 0.68 d P
C307 C 0.2303 0.2787 0.2982 0.083 Uiso 0.68 d P
C308 C 0.239 0.3308 0.2557 0.083 Uiso 0.68 d P
C356 C 0.2446 0.2731 0.3823 0.083 Uiso 0.32 d P
C357 C 0.1987 0.2891 0.297 0.083 Uiso 0.32 d P
C358 C 0.187 0.2984 0.2476 0.083 Uiso 0.32 d P
C309 C 0.2233 0.1559 0.5174 0.072 Uiso 1 d .
C310 C 0.2312 0.1397 0.6017 0.082 Uiso 1 d .
C311 C 0.2147 0.0819 0.6118 0.08 Uiso 1 d .
C312 C 0.2806 0.0416 0.5856 0.081 Uiso 0.34 d P
C362 C 0.2486 0.0425 0.572 0.081 Uiso 0.66 d P
C313 C 0.1954 0.2488 0.5448 0.059 Uiso 1 d .
C314 C 0.1375 0.247 0.5159 0.071 Uiso 1 d .
C315 C 0.0985 0.2814 0.5728 0.065 Uiso 1 d .
C316 C 0.0435 0.275 0.5525 0.067 Uiso 0.62 d P
C366 C 0.0459 0.2969 0.5233 0.067 Uiso 0.38 d P
N401 N 0.5002 0.0363 -0.0764 0.078 Uiso 1 d .
C401 C 0.5353 0.0553 -0.1432 0.073 Uiso 1 d .
C402 C 0.5071 0.0975 -0.1916 0.085 Uiso 1 d .
C403 C 0.5503 0.1186 -0.2538 0.079 Uiso 1 d .
C404 C 0.5979 0.1466 -0.2191 0.079 Uiso 1 d .
C405 C 0.4613 -0.0001 -0.1021 0.082 Uiso 0.52 d P
C406 C 0.4805 -0.0527 -0.1328 0.082 Uiso 0.52 d P
C407 C 0.4356 -0.082 -0.1694 0.082 Uiso 0.52 d P
C408 C 0.4547 -0.1339 -0.2054 0.082 Uiso 0.52 d P
C455 C 0.4491 0.0055 -0.1167 0.082 Uiso 0.48 d P
C456 C 0.4562 -0.0452 -0.1731 0.082 Uiso 0.48 d P
C457 C 0.4067 -0.0664 -0.1974 0.082 Uiso 0.48 d P
C458 C 0.4205 -0.1156 -0.2479 0.082 Uiso 0.48 d P
C409 C 0.4695 0.067 -0.022 0.072 Uiso 0.53 d P
C410 C 0.5098 0.1043 0.0207 0.072 Uiso 0.53 d P
C411 C 0.4786 0.1449 0.07 0.072 Uiso 0.53 d P
C412 C 0.5195 0.1821 0.1196 0.072 Uiso 0.53 d P
C459 C 0.4762 0.0876 -0.0303 0.072 Uiso 0.47 d P
C460 C 0.5152 0.1283 0.0042 0.072 Uiso 0.47 d P
C461 C 0.4674 0.1625 0.0387 0.072 Uiso 0.47 d P
C462 C 0.5114 0.2165 0.0745 0.072 Uiso 0.47 d P
C413 C 0.5326 -0.0049 -0.0315 0.087 Uiso 0.57 d P
C414 C 0.507 -0.0359 0.0439 0.087 Uiso 0.57 d P
C415 C 0.5427 -0.0734 0.072 0.087 Uiso 0.57 d P
C416 C 0.5704 -0.0372 0.1283 0.087 Uiso 0.57 d P
C463 C 0.5438 0.0193 -0.0102 0.087 Uiso 0.43 d P
C464 C 0.5128 -0.0044 0.0612 0.087 Uiso 0.43 d P
C465 C 0.5499 -0.019 0.111 0.087 Uiso 0.43 d P
C466 C 0.5741 -0.0793 0.0923 0.087 Uiso 0.43 d P
O113 O 0.3345(5) 0.0817(5) 0.2517(8) 0.043(3) Uiso 1 d .
O101 O 0.3494(6) 0.0487(6) 0.4057(9) 0.052(3) Uiso 1 d .
O102 O 0.4362(6) 0.0425(6) 0.2168(10) 0.061(4) Uiso 1 d .
O103 O 0.1492(5) 0.1245(5) 0.3719(7) 0.042(2) Uiso 1 d .
O104 O 0.3411(6) 0.1207(6) -0.0337(10) 0.061(4) Uiso 1 d .
O105 O 0.3745(7) -0.0968(7) 0.0030(11) 0.066(4) Uiso 1 d .
O106 O 0.1862(5) -0.0883(5) 0.4133(9) 0.049(3) Uiso 1 d .
O107 O 0.2011(5) 0.2094(5) 0.1227(9) 0.049(3) Uiso 1 d .
O108 O 0.2695(6) -0.1930(6) 0.2012(10) 0.062(4) Uiso 1 d .
O109 O 0.0270(6) 0.0711(6) 0.1531(9) 0.053(3) Uiso 1 d .
O110 O 0.1538(7) 0.0678(6) -0.1129(10) 0.064(4) Uiso 1 d .
O111 O 0.1832(7) -0.1226(8) -0.0732(12) 0.076(5) Uiso 1 d .
O112 O 0.0607(7) -0.1157(7) 0.1937(11) 0.068(4) Uiso 1 d .
O114 O 0.3463(5) -0.0124(5) 0.2679(7) 0.040(2) Uiso 1 d .
O115 O 0.2526(5) 0.0837(5) 0.3580(7) 0.039(2) Uiso 1 d .
O116 O 0.3692(5) 0.0801(5) 0.1050(8) 0.042(3) Uiso 1 d .
O117 O 0.3871(5) -0.0260(5) 0.1247(7) 0.041(2) Uiso 1 d .
O118 O 0.2700(5) -0.0209(4) 0.3785(7) 0.038(2) Uiso 1 d .
O119 O 0.2081(4) 0.1254(4) 0.2284(6) 0.0290(19) Uiso 1 d .
O120 O 0.2684(5) 0.1238(5) 0.0926(7) 0.040(2) Uiso 1 d .
O121 O 0.3443(5) 0.0114(5) -0.0067(8) 0.050(3) Uiso 1 d .
O122 O 0.3079(4) -0.0975(5) 0.1357(7) 0.039(2) Uiso 1 d .
O123 O 0.2443(5) -0.0958(5) 0.2713(7) 0.040(2) Uiso 1 d .
O124 O 0.1687(5) 0.0172(5) 0.3728(7) 0.039(2) Uiso 1 d .
O125 O 0.1214(5) 0.0610(4) 0.2472(7) 0.037(2) Uiso 1 d .
O126 O 0.2474(4) 0.0577(4) -0.0236(7) 0.035(2) Uiso 1 d .
O127 O 0.2666(5) -0.0653(5) -0.0006(8) 0.043(3) Uiso 1 d .
O128 O 0.1429(5) -0.0585(5) 0.2726(8) 0.044(3) Uiso 1 d .
O129 O 0.1212(4) 0.1312(4) 0.1376(7) 0.036(2) Uiso 1 d .
O130 O 0.1796(5) 0.1285(5) 0.0147(8) 0.047(3) Uiso 1 d .
O131 O 0.2257(6) -0.1454(6) 0.0707(9) 0.055(3) Uiso 1 d .
O132 O 0.1694(5) -0.1422(5) 0.1913(8) 0.047(3) Uiso 1 d .
O133 O 0.0996(5) 0.0567(5) 0.0306(8) 0.045(3) Uiso 1 d .
O134 O 0.1705(6) -0.0194(6) -0.0168(9) 0.054(3) Uiso 1 d .
O135 O 0.1277(6) -0.1019(6) 0.0622(10) 0.058(3) Uiso 1 d .
O136 O 0.0930(5) -0.0165(5) 0.1479(8) 0.046(3) Uiso 1 d .
O137 O 0.2256(4) 0.0149(4) 0.2467(6) 0.0286(19) Uiso 1 d .
O138 O 0.2874(4) 0.0128(4) 0.1166(7) 0.036(2) Uiso 1 d .
O139 O 0.1858(4) 0.0501(4) 0.1130(6) 0.0292(19) Uiso 1 d .
O140 O 0.2036(4) -0.0541(5) 0.1342(7) 0.039(2) Uiso 1 d .
Si1 Si 0.22651(14) 0.00596(15) 0.1536(3) 0.0254(7) Uiso 1 d .
V101 V 0.30664(8) 0.03547(9) 0.3365(3) 0.0222(4) Uani 1 d .
V102 V 0.37612(8) 0.03120(10) 0.1852(3) 0.0309(5) Uani 1 d .
W103 W 0.18121(2) 0.07974(2) 0.3078(2) 0.03215(12) Uani 1 d .
W104 W 0.31318(3) 0.07663(3) 0.0269(2) 0.03918(14) Uani 1 d .
W105 W 0.33367(3) -0.05273(3) 0.0484(2) 0.04549(17) Uani 1 d .
W106 W 0.20313(3) -0.04767(3) 0.3350(2) 0.03864(14) Uani 1 d .
W107 W 0.19732(2) 0.14211(2) 0.1189(2) 0.03394(12) Uani 1 d .
W108 W 0.24529(3) -0.13151(2) 0.1722(2) 0.04189(14) Uani 1 d .
W109 W 0.09441(2) 0.05860(3) 0.1372(2) 0.03889(14) Uani 1 d .
W110 W 0.17077(3) 0.05735(3) -0.0234(2) 0.04227(15) Uani 1 d .
W111 W 0.19323(4) -0.08853(3) 0.0060(2) 0.0535(2) Uani 1 d .
W112 W 0.11948(3) -0.08644(3) 0.1689(2) 0.05090(18) Uani 1 d .

loop_
_atom_site_aniso_label
_atom_site_aniso_U_11
_atom_site_aniso_U_22
_atom_site_aniso_U_33
_atom_site_aniso_U_23
_atom_site_aniso_U_13
_atom_site_aniso_U_12
V101 0.0158(8) 0.0290(10) 0.0217(9) 0.0034(8) -0.0008(7) 0.0039(7)
V102 0.0179(9) 0.0424(13) 0.0323(11) 0.0080(10) 0.0029(8) 0.0048(8)
W103 0.0294(2) 0.0332(3) 0.0338(3) -0.0002(2) 0.0051(2) 0.0011(2)
W104 0.0400(3) 0.0393(3) 0.0382(3) 0.0122(3) 0.0109(3) 0.0071(2)
W105 0.0558(4) 0.0420(4) 0.0387(3) 0.0079(3) 0.0144(3) 0.0188(3)
W106 0.0440(3) 0.0337(3) 0.0383(3) 0.0098(3) 0.0090(3) 0.0015(2)
W107 0.0360(3) 0.0263(3) 0.0396(3) 0.0055(2) 0.0037(2) 0.0022(2)
W108 0.0562(4) 0.0258(3) 0.0437(3) 0.0047(3) 0.0015(3) 0.0044(3)
W109 0.0273(2) 0.0405(3) 0.0489(3) 0.0001(3) -0.0045(2) 0.0008(2)
W110 0.0502(4) 0.0416(3) 0.0351(3) 0.0019(3) -0.0083(3) 0.0119(3)
W111 0.0782(5) 0.0362(4) 0.0462(4) -0.0084(3) -0.0171(4) 0.0090(3)
W112 0.0452(4) 0.0356(3) 0.0719(5) 0.0047(3) -0.0074(4) -0.0119(3)

loop_
_atom_type_symbol
_atom_type_description
_atom_type_scat_dispersion_real
_atom_type_scat_dispersion_imag
_atom_type_scat_source
C C 0.0033 0.0016 'International Tables Vol C Tables 4.2.6.8 and 6.1.1.4'
N N 0.0061 0.0033 'International Tables Vol C Tables 4.2.6.8 and 6.1.1.4'
O O 0.0106 0.006 'International Tables Vol C Tables 4.2.6.8 and 6.1.1.4'
Si Si 0.0817 0.0704 'International Tables Vol C Tables 4.2.6.8 and 6.1.1.4'
V V 0.3005 0.5294 'International Tables Vol C Tables 4.2.6.8 and 6.1.1.4'
W W -0.849 6.8722 'International Tables Vol C Tables 4.2.6.8 and 6.1.1.4'

loop_
_geom_angle_atom_site_label_1
_geom_angle_atom_site_label_2
_geom_angle_atom_site_label_3
_geom_angle
O113 C1 C2 110(2)
C3B C2 C1 127(4)
C3B C2 C3A 24(3)
C1 C2 C3A 103(3)
C3B C3A C2 64(9)
C3A C3B C2 92(10)
C159 N101 C163 116.9
C159 N101 C155 96.6
C163 N101 C155 121.3
C159 N101 C101 113.1
C163 N101 C101 102.3
C155 N101 C101 106.7
C159 N101 C105 105.1
C163 N101 C105 96.7
C155 N101 C105 25.5
C101 N101 C105 122.3
C159 N101 C113 108.6
C163 N101 C113 8.3
C155 N101 C113 125.6
C101 N101 C113 106.2
C105 N101 C113 100.3
C159 N101 C109 13.3
C163 N101 C109 103.5
C155 N101 C109 105
C101 N101 C109 119
C105 N101 C109 108.2
C113 N101 C109 95.3
C102 C101 N101 107.5
C102 C101 C152 13.1
N101 C101 C152 118.4
C101 C102 C103 106.1
C101 C102 C153 98.6
C103 C102 C153 19.6
C153 C103 C104 131.1
C153 C103 C154 78.2
C104 C103 C154 115.1
C153 C103 C152 82.5
C104 C103 C152 120.8
C154 C103 C152 119.2
C153 C103 C102 90.7
C104 C103 C102 113.5
C154 C103 C102 123.5
C152 C103 C102 8.5
C103 C104 C153 16.1
C103 C152 C153 23.9
C103 C152 C101 115.4
C153 C152 C101 110.2
C103 C153 C154 76.9
C103 C153 C152 73.6
C154 C153 C152 115.5
C103 C153 C104 32.8
C154 C153 C104 91
C152 C153 C104 93.4
C103 C153 C102 69.6
C154 C153 C102 115.7
C152 C153 C102 4.4
C104 C153 C102 89
C103 C154 C153 24.9
C155 C105 C156 90.5
C155 C105 N101 75
C156 C105 N101 109.6
C155 C105 C106 81.5
C156 C105 C106 11
N101 C105 C106 112.9
C107 C106 C157 40.5
C107 C106 C105 103.5
C157 C106 C105 80.3
C107 C106 C155 116.7
C157 C106 C155 101.6
C105 C106 C155 22.3
C157 C107 C106 88.2
C157 C107 C156 71.9
C106 C107 C156 16.8
C157 C107 C158 63.1
C106 C107 C158 126.9
C156 C107 C158 119
C157 C107 C108 86.8
C106 C107 C108 128.5
C156 C107 C108 128.8
C158 C107 C108 24.1
C158 C108 C107 71.9
C158 C108 C157 39.4
C107 C108 C157 33.2
C105 C155 N101 79.5
C105 C155 C156 64.7
N101 C155 C156 103.2
C105 C155 C106 76.1
N101 C155 C106 112.6
C156 C155 C106 12.9
C107 C156 C105 113.1
C107 C156 C157 43.6
C105 C156 C157 95.9
C107 C156 C155 119.7
C105 C156 C155 24.8
C157 C156 C155 117.7
C107 C157 C156 64.5
C107 C157 C158 76.7
C156 C157 C158 123.4
C107 C157 C106 51.3
C156 C157 C106 13.6
C158 C157 C106 112.3
C107 C157 C108 60
C156 C157 C108 108.4
C158 C157 C108 17.4
C106 C157 C108 96.3
C108 C158 C157 123.2
C108 C158 C107 84
C157 C158 C107 40.2
C160 C109 C110 75
C160 C109 N101 112.5
C110 C109 N101 166.1
C161 C110 C112 40.7
C161 C110 C111 70.6
C112 C110 C111 53.1
C161 C110 C109 92.2
C112 C110 C109 132.9
C111 C110 C109 121.6
C161 C110 C160 50.2
C112 C110 C160 88.5
C111 C110 C160 85.7
C109 C110 C160 46.6
C161 C110 C159 90.4
C112 C110 C159 130.8
C111 C110 C159 128.6
C109 C110 C159 8.6
C160 C110 C159 48.8
C112 C111 C110 63.3
C112 C111 C161 37
C110 C111 C161 51.9
C112 C111 C162 39.5
C110 C111 C162 90.5
C161 C111 C162 40.3
C161 C112 C162 67.7
C161 C112 C111 90.1
C162 C112 C111 97
C161 C112 C110 64.5
C162 C112 C110 127.7
C111 C112 C110 63.6
N101 C159 C160 114.1
N101 C159 C110 146.2
C160 C159 C110 62
C109 C160 C161 102.3
C109 C160 C159 14.8
C161 C160 C159 107.1
C109 C160 C110 58.3
C161 C160 C110 49.3
C159 C160 C110 69.2
C112 C161 C162 64.6
C112 C161 C110 74.8
C162 C161 C110 134.1
C112 C161 C160 145.9
C162 C161 C160 123.6
C110 C161 C160 80.5
C112 C161 C111 52.9
C162 C161 C111 80.6
C110 C161 C111 57.5
C160 C161 C111 94
C112 C162 C161 47.7
C112 C162 C111 43.5
C161 C162 C111 59.1
C164 C113 N101 116.3
C164 C113 C114 29.6
N101 C113 C114 98.5
C164 C114 C113 65.5
C164 C114 C115 32.7
C113 C114 C115 83.4
C164 C114 C163 63.9
C113 C114 C163 5.4
C115 C114 C163 84.5
C165 C115 C164 130
C165 C115 C116 49
C164 C115 C116 119.5
C165 C115 C114 113.5
C164 C115 C114 23.4
C116 C115 C114 96.3
C165 C116 C166 65
C165 C116 C115 47.7
C166 C116 C115 105.7
N101 C163 C164 114.1
N101 C163 C114 94.8
C164 C163 C114 26.6
C114 C164 C115 123.8
C114 C164 C113 84.9
C115 C164 C113 116.4
C114 C164 C163 89.6
C115 C164 C163 118.2
C113 C164 C163 7.4
C114 C164 C165 107.4
C115 C164 C165 23.8
C113 C164 C165 100.4
C163 C164 C165 104.5
C115 C165 C116 83.3
C115 C165 C166 134.2
C116 C165 C166 65.1
C115 C165 C164 26.2
C116 C165 C164 87.1
C166 C165 C164 115.5
C165 C166 C116 49.9
N251 N201 C251 96.4
N251 N201 C255 85
C251 N201 C255 120.2
N251 N201 C259 109.5
C251 N201 C259 133.7
C255 N201 C259 100.4
N251 N201 C209 139.4
C251 N201 C209 115.3
C255 N201 C209 99
C259 N201 C209 30
N251 N201 C201 116
C251 N201 C201 24.3
C255 N201 C201 105.4
C259 N201 C201 128.9
C209 N201 C201 102
N251 N201 C205 71.7
C251 N201 C205 116
C255 N201 C205 14
C259 N201 C205 108.5
C209 N201 C205 111.9
C201 N201 C205 106.8
N251 N201 C213 46.7
C251 N201 C213 82.7
C255 N201 C213 130.2
C259 N201 C213 87.8
C209 N201 C213 110.2
C201 N201 C213 106.7
C205 N201 C213 117.9
N251 N201 C263 14
C251 N201 C263 85
C255 N201 C263 97.7
C259 N201 C263 112.5
C209 N201 C263 141.4
C201 N201 C263 106.7
C205 N201 C263 84
C213 N201 C263 36.5
N201 N251 C263 158.1
N201 N251 C213 110.3
C263 N251 C213 53.3
N201 N251 C255 66.4
C263 N251 C255 133
C213 N251 C255 167
N201 N251 C251 56.1
C263 N251 C251 105.4
C213 N251 C251 88.6
C255 N251 C251 99
N201 N251 C205 83
C263 N251 C205 115.9
C213 N251 C205 164
C255 N251 C205 17.1
C251 N251 C205 106.5
N201 N251 C259 47.9
C263 N251 C259 134
C213 N251 C259 87.9
C255 N251 C259 80.8
C251 N251 C259 96
C205 N251 C259 95.3
N201 N251 C201 45.2
C263 N251 C201 119.1
C213 N251 C201 103.4
C255 N251 C201 83.3
C251 N251 C201 15.9
C205 N251 C201 92.2
C259 N251 C201 90.5
C251 C201 C252 147.3
C251 C201 C202 164.6
C252 C201 C202 30.1
C251 C201 N201 52.6
C252 C201 N201 104.3
C202 C201 N201 112.5
C251 C201 N251 39.3
C252 C201 N251 122.6
C202 C201 N251 125.3
N201 C201 N251 18.8
C252 C202 C253 99.6
C252 C202 C201 38.5
C253 C202 C201 113.9
C252 C202 C203 97.8
C253 C202 C203 28.6
C201 C202 C203 94.6
C253 C203 C254 46.1
C253 C203 C202 64.3
C254 C203 C202 103
C253 C203 C252 69.5
C254 C203 C252 115.1
C202 C203 C252 25.7
C253 C203 C204 64.5
C254 C203 C204 24.1
C202 C203 C204 106.2
C252 C203 C204 126.7
C254 C204 C253 24.9
C254 C204 C203 39.8
C253 C204 C203 21.6
C201 C251 N201 103
C201 C251 N251 124.7
N201 C251 N251 27.5
C201 C251 C252 19.6
N201 C251 C252 90.7
N251 C251 C252 116.5
C201 C251 C213 158.8
N201 C251 C213 58
N251 C251 C213 41.6
C252 C251 C213 140.4
C202 C252 C201 111.4
C202 C252 C251 122.6
C201 C252 C251 13.1
C202 C252 C253 53
C201 C252 C253 123.5
C251 C252 C253 134.6
C202 C252 C203 56.5
C201 C252 C203 99.8
C251 C252 C203 111.2
C253 C252 C203 23.8
C203 C253 C254 103.7
C203 C253 C202 87
C254 C253 C202 142.8
C203 C253 C252 86.8
C254 C253 C252 166.5
C202 C253 C252 27.4
C203 C253 C204 93.9
C254 C253 C204 21.2
C202 C253 C204 125
C252 C253 C204 152.4
C204 C254 C253 133.9
C204 C254 C203 116.1
C253 C254 C203 30.2
C206 C205 N251 92.7
C206 C205 C256 24.1
N251 C205 C256 114.5
C206 C205 N201 107.6
N251 C205 N201 25.3
C256 C205 N201 123.3
C256 C206 C205 99.6
C256 C206 C207 53.5
C205 C206 C207 98.8
C256 C206 C255 100.2
C205 C206 C255 10.3
C207 C206 C255 107.5
C257 C207 C256 76.5
C257 C207 C258 66.9
C256 C207 C258 139.8
C257 C207 C208 30.5
C256 C207 C208 103.5
C258 C207 C208 37.2
C257 C207 C206 99.7
C256 C207 C206 23.9
C258 C207 C206 154.4
C208 C207 C206 124.1
N201 C255 N251 28.6
N201 C255 C206 103
N251 C255 C206 82.6
N201 C255 C256 118
N251 C255 C256 101.3
C206 C255 C256 19.5
C206 C256 C207 102.6
C206 C256 C205 56.3
C207 C256 C205 100.1
C206 C256 C257 150.9
C207 C256 C257 51.1
C205 C256 C257 110.7
C206 C256 C255 60.3
C207 C256 C255 108.5
C205 C256 C255 9.7
C257 C256 C255 111.7
C208 C257 C207 90
C208 C257 C258 29.2
C207 C257 C258 62.9
C208 C257 C256 134.2
C207 C257 C256 52.4
C258 C257 C256 113.3
C257 C208 C258 128
C257 C208 C207 59.5
C258 C208 C207 71.2
C208 C258 C207 71.5
C208 C258 C257 22.8
C207 C258 C257 50.2
C259 C209 C210 63
C259 C209 N201 62.8
C210 C209 N201 89.3
C259 C209 C260 99.6
C210 C209 C260 38.3
N201 C209 C260 117.6
C259 C209 C211 57
C210 C209 C211 24.7
N201 C209 C211 104.5
C260 C209 C211 45.2
C211 C210 C260 95.4
C211 C210 C259 99.1
C260 C210 C259 109
C211 C210 C209 112.4
C260 C210 C209 79.9
C259 C210 C209 30.8
C211 C210 C212 10.2
C260 C210 C212 91.3
C259 C210 C212 109.2
C209 C210 C212 120.9
C211 C210 C261 46.6
C260 C210 C261 49.3
C259 C210 C261 105.1
C209 C210 C261 93.9
C212 C210 C261 44.9
C210 C211 C212 160.5
C210 C211 C260 45.9
C212 C211 C260 124.3
C210 C211 C261 106.3
C212 C211 C261 69.7
C260 C211 C261 60.9
C210 C211 C262 124.6
C212 C211 C262 39.5
C260 C211 C262 85.4
C261 C211 C262 43.6
C210 C211 C259 49.4
C212 C211 C259 150.1
C260 C211 C259 74.7
C261 C211 C259 109.7
C262 C211 C259 153
C210 C211 C209 42.9
C212 C211 C209 152.1
C260 C211 C209 54.2
C261 C211 C209 91
C262 C211 C209 132.5
C259 C211 C209 21.7
C211 C212 C262 101.6
C211 C212 C261 70.6
C262 C212 C261 50.2
C211 C212 C210 9.4
C262 C212 C210 94.5
C261 C212 C210 69.5
C209 C259 C210 86.1
C209 C259 N201 87.3
C210 C259 N201 104
C209 C259 C211 101.3
C210 C259 C211 31.5
N201 C259 C211 131.7
C209 C259 N251 109.9
C210 C259 N251 105.4
N201 C259 N251 22.7
C211 C259 N251 123.9
C209 C259 C260 57.6
C210 C259 C260 30.7
N201 C259 C260 110.3
C211 C259 C260 46.2
N251 C259 C260 122.8
C210 C260 C211 38.8
C210 C260 C261 98.2
C211 C260 C261 59.8
C210 C260 C209 61.8
C211 C260 C209 80.6
C261 C260 C209 106.3
C210 C260 C259 40.4
C211 C260 C259 59.1
C261 C260 C259 98.7
C209 C260 C259 22.8
C210 C260 C262 84.5
C211 C260 C262 49.2
C261 C260 C262 32.5
C209 C260 C262 124.1
C259 C260 C262 106.4
C262 C261 C212 43.6
C262 C261 C211 72.3
C212 C261 C211 39.7
C262 C261 C260 102.3
C212 C261 C260 95.6
C211 C261 C260 59.3
C262 C261 C210 88.1
C212 C261 C210 65.7
C211 C261 C210 27.1
C260 C261 C210 32.5
C212 C262 C261 86.1
C212 C262 C211 38.8
C261 C262 C211 64.2
C212 C262 C260 83.9
C261 C262 C260 45.2
C211 C262 C260 45.4
C263 C213 N251 59.6
C263 C213 C214 94.2
N251 C213 C214 102.3
C263 C213 N201 81.7
N251 C213 N201 22.9
C214 C213 N201 108.7
C263 C213 C251 84.5
N251 C213 C251 49.8
C214 C213 C251 147.9
N201 C213 C251 39.3
C213 C214 C215 100.6
C213 C214 C264 90
C215 C214 C264 76
C213 C214 C263 37.8
C215 C214 C263 88.7
C264 C214 C263 52.2
C266 C215 C265 69.4
C266 C215 C214 172.4
C265 C215 C214 107.5
C266 C215 C216 69.9
C265 C215 C216 12.8
C214 C215 C216 108.7
C266 C215 C264 124.8
C265 C215 C264 55.4
C214 C215 C264 52.5
C216 C215 C264 56.6
C265 C216 C266 37.1
C265 C216 C215 21.2
C266 C216 C215 32.9
C265 C216 C264 65.7
C266 C216 C264 99.7
C215 C216 C264 67.7
C213 C263 N251 67.1
C213 C263 C264 104.9
N251 C263 C264 104.4
C213 C263 C214 48
N251 C263 C214 83.1
C264 C263 C214 56.9
C213 C263 N201 61.8
N251 C263 N201 7.9
C264 C263 N201 111
C214 C263 N201 83.6
C263 C264 C214 70.8
C263 C264 C265 101.9
C214 C264 C265 86.5
C263 C264 C216 98
C214 C264 C216 106.8
C265 C264 C216 23
C263 C264 C215 85.2
C214 C264 C215 51.5
C265 C264 C215 35.2
C216 C264 C215 55.6
C216 C265 C215 146.1
C216 C265 C266 122.7
C215 C265 C266 49.1
C216 C265 C264 91.2
C215 C265 C264 89.4
C266 C265 C264 138.5
C215 C266 C265 61.4
C215 C266 C216 77.2
C265 C266 C216 20.3
C313 N301 C305 112.2
C313 N301 C301 107.1
C305 N301 C301 111.6
C313 N301 C309 109.7
C305 N301 C309 106.8
C301 N301 C309 109.4
C302 C301 N301 117.6
C301 C302 C353 114.5
C301 C302 C303 104.5
C353 C302 C303 24.1
C353 C303 C304 69.4
C353 C303 C302 67.2
C304 C303 C302 114.8
C353 C303 C354 48.7
C304 C303 C354 21.3
C302 C303 C354 98
C303 C353 C354 109.7
C303 C353 C302 88.7
C354 C353 C302 123
C303 C353 C304 86.2
C354 C353 C304 24.1
C302 C353 C304 129.9
C354 C304 C353 63.6
C354 C304 C303 87.6
C353 C304 C303 24.4
C304 C354 C353 92.3
C304 C354 C303 71.2
C353 C354 C303 21.7
C356 C305 C306 11.7
C356 C305 N301 118.1
C306 C305 N301 112.5
C305 C306 C307 104.6
C305 C306 C357 108.2
C307 C306 C357 26
C357 C307 C358 35.6
C357 C307 C356 106.1
C358 C307 C356 141.2
C357 C307 C308 81.2
C358 C307 C308 61.5
C356 C307 C308 120.9
C357 C307 C306 95.7
C358 C307 C306 130.5
C356 C307 C306 10.8
C308 C307 C306 117.3
C307 C308 C358 57.5
C307 C308 C357 30.3
C358 C308 C357 34.3
C305 C356 C307 113.2
C305 C356 C357 109.6
C307 C356 C357 24.6
C307 C357 C358 113.4
C307 C357 C308 68.6
C358 C357 C308 67.8
C307 C357 C306 58.2
C358 C357 C306 167.2
C308 C357 C306 99.4
C307 C357 C356 49.3
C358 C357 C356 161.5
C308 C357 C356 96.4
C306 C357 C356 9.3
C357 C358 C307 31
C357 C358 C308 77.9
C307 C358 C308 60.9
C310 C309 N301 114.3
C311 C310 C309 109.3
C362 C311 C310 116.1
C362 C311 C312 22.2
C310 C311 C312 104.2
C362 C312 C311 42.3
C312 C362 C311 115.5
N301 C313 C314 115.4
C313 C314 C315 110.1
C316 C315 C366 27.8
C316 C315 C314 111.1
C366 C315 C314 106.8
C366 C316 C315 90.3
C316 C366 C315 61.8
C405 N401 C409 101.4
C405 N401 C401 111
C409 N401 C401 128.9
C405 N401 C413 94.3
C409 N401 C413 108.3
C401 N401 C413 107.5
C405 N401 C463 120.3
C409 N401 C463 91.9
C401 N401 C463 103.7
C413 N401 C463 27.9
C405 N401 C459 115.1
C409 N401 C459 19.9
C401 N401 C459 109.1
C413 N401 C459 119
C463 N401 C459 96.1
C405 N401 C455 13.1
C409 N401 C455 97.3
C401 N401 C455 105.5
C413 N401 C455 107.4
C463 N401 C455 133.2
C459 N401 C455 107.6
N401 C401 C402 112
C401 C402 C403 107.1
C404 C403 C402 114.3
N401 C405 C406 118.1
N401 C405 C456 136.7
C406 C405 C456 33.8
C456 C406 C407 45.7
C456 C406 C405 83.1
C407 C406 C405 110.7
C456 C406 C455 69.5
C407 C406 C455 99.2
C405 C406 C455 13.6
C457 C407 C456 88.2
C457 C407 C406 125.4
C456 C407 C406 39.4
C457 C407 C408 112.3
C456 C407 C408 125.4
C406 C407 C408 111.8
C457 C407 C458 67.7
C456 C407 C458 120.8
C406 C407 C458 141.6
C408 C407 C458 44.8
C458 C408 C407 72.7
C456 C455 N401 123.2
C456 C455 C406 33
N401 C455 C406 97.3
C406 C456 C407 94.9
C406 C456 C457 134.9
C407 C456 C457 42.7
C406 C456 C455 77.5
C407 C456 C455 127.2
C457 C456 C455 112.9
C406 C456 C405 63.1
C407 C456 C405 125.9
C457 C456 C405 123
C455 C456 C405 14.4
C407 C457 C456 49.2
C407 C457 C458 77.9
C456 C457 C458 106.4
C408 C458 C457 96.8
C408 C458 C407 62.5
C457 C458 C407 34.4
C459 C409 N401 100.2
C459 C409 C410 51.4
N401 C409 C410 107.4
C459 C409 C460 33.4
N401 C409 C460 105.8
C410 C409 C460 17.9
C460 C410 C459 97.5
C460 C410 C411 74.8
C459 C410 C411 105.8
C460 C410 C409 117.6
C459 C410 C409 20.1
C411 C410 C409 110
C460 C410 C461 58.1
C459 C410 C461 90.5
C411 C410 C461 23.8
C409 C410 C461 101.4
C461 C411 C460 81.1
C461 C411 C410 100.5
C460 C411 C410 25.9
C461 C411 C412 105.4
C460 C411 C412 100.5
C410 C411 C412 111.2
C461 C411 C462 68.9
C460 C411 C462 92.1
C410 C411 C462 115
C412 C411 C462 36.6
C462 C412 C411 88.3
C462 C412 C461 66.7
C411 C412 C461 21.6
C409 C459 C410 108.6
C409 C459 C460 134.8
C410 C459 C460 26.3
C409 C459 N401 60
C410 C459 N401 111.1
C460 C459 N401 119.6
C410 C460 C411 79.3
C410 C460 C459 56.2
C411 C460 C459 95.7
C410 C460 C461 100.4
C411 C460 C461 28
C459 C460 C461 92.4
C410 C460 C409 44.5
C411 C460 C409 92.6
C459 C460 C409 11.7
C461 C460 C409 94.9
C411 C461 C460 70.9
C411 C461 C410 55.7
C460 C461 C410 21.5
C411 C461 C462 88.8
C460 C461 C462 95
C410 C461 C462 108.1
C411 C461 C412 52.9
C460 C461 C412 85.1
C410 C461 C412 86.9
C462 C461 C412 36
C412 C462 C461 77.3
C412 C462 C411 55.1
C461 C462 C411 22.3
C463 C413 N401 83.7
C463 C413 C414 97.9
N401 C413 C414 121.6
C463 C413 C464 68.9
N401 C413 C464 109.1
C414 C413 C464 30.1
C464 C414 C415 113.8
C464 C414 C465 53.4
C415 C414 C465 60.8
C464 C414 C413 76.8
C415 C414 C413 110.8
C465 C414 C413 100.8
C464 C414 C463 54.3
C415 C414 C463 111.4
C465 C414 C463 81.1
C413 C414 C463 23.4
C466 C415 C414 146.6
C466 C415 C416 55.3
C414 C415 C416 96
C466 C415 C465 82.7
C414 C415 C465 67.5
C416 C415 C465 28.4
C466 C415 C464 123.2
C414 C415 C464 24.5
C416 C415 C464 71.6
C465 C415 C464 43.3
C465 C416 C466 112.2
C465 C416 C415 78.7
C466 C416 C415 35.2
C465 C416 C464 15.5
C466 C416 C464 96.6
C415 C416 C464 63.5
C413 C463 C464 84
C413 C463 N401 68.5
C464 C463 N401 109.1
C413 C463 C414 58.6
C464 C463 C414 26.4
N401 C463 C414 102.6
C414 C464 C465 94.9
C414 C464 C463 99.3
C465 C464 C463 106.2
C414 C464 C413 73.1
C465 C464 C413 114.8
C463 C464 C413 27.1
C414 C464 C415 41.7
C465 C464 C415 53.5
C463 C464 C415 103.6
C413 C464 C415 88.4
C414 C464 C416 86.4
C465 C464 C416 8.8
C463 C464 C416 105.2
C413 C464 C416 109.8
C415 C464 C416 44.9
C416 C465 C464 155.7
C416 C465 C415 72.9
C464 C465 C415 83.2
C416 C465 C414 124.5
C464 C465 C414 31.8
C415 C465 C414 51.7
C416 C465 C466 43.3
C464 C465 C466 112.4
C415 C465 C466 31
C414 C465 C466 81.8
C415 C466 C416 89.5
C415 C466 C465 66.4
C416 C466 C465 24.6
C1 O113 V101 125.7(14)
C1 O113 V102 128.2(13)
V101 O113 V102 103.1(6)
V102 O114 V101 106.6(6)
V101 O115 W103 121.9(6)
V102 O116 W104 123.6(6)
V102 O117 W105 123.8(6)
V101 O118 W106 122.5(6)
W103 O119 W107 140.9(6)
W107 O120 W104 144.3(7)
W105 O121 W104 121.9(7)
W108 O122 W105 141.1(6)
W106 O123 W108 143.6(7)
W106 O124 W103 114.5(6)
W103 O125 W109 142.8(6)
W110 O126 W104 148.7(7)
W105 O127 W111 149.2(7)
W106 O128 W112 143.0(7)
W107 O129 W109 117.8(5)
W107 O130 W110 121.6(7)
W108 O131 W111 120.1(8)
W112 O132 W108 119.5(7)
W109 O133 W110 121.8(7)
W111 O134 W110 160.0(8)
W112 O135 W111 123.0(8)
W109 O136 W112 158.1(7)
Si1 O137 W103 125.2(5)
Si1 O137 W106 125.0(5)
W103 O137 W106 94.1(4)
Si1 O138 W104 125.7(6)
Si1 O138 W105 124.8(6)
W104 O138 W105 91.2(4)
Si1 O139 W109 125.5(5)
Si1 O139 W107 125.0(5)
W109 O139 W107 91.1(3)
Si1 O139 W110 124.3(5)
W109 O139 W110 91.1(3)
W107 O139 W110 89.2(3)
Si1 O140 W108 124.5(6)
Si1 O140 W112 125.4(6)
W108 O140 W112 91.8(4)
Si1 O140 W111 123.9(6)
W108 O140 W111 90.2(4)
W112 O140 W111 90.9(4)
O137 Si1 O138 112.5(6)
O137 Si1 O140 108.9(6)
O138 Si1 O140 109.4(6)
O137 Si1 O139 108.5(5)
O138 Si1 O139 108.7(5)
O140 Si1 O139 108.8(6)
O101 V101 O118 100.9(6)
O101 V101 O115 100.8(6)
O118 V101 O115 94.2(5)
O101 V101 O114 104.1(6)
O118 V101 O114 90.5(5)
O115 V101 O114 153.2(5)
O101 V101 O113 101.2(6)
O118 V101 O113 156.0(5)
O115 V101 O113 90.7(5)
O114 V101 O113 75.1(5)
O101 V101 V102 105.2(5)
O118 V101 V102 125.1(4)
O115 V101 V102 126.1(4)
O114 V101 V102 36.6(3)
O113 V101 V102 38.5(4)
O102 V102 O117 101.5(7)
O102 V102 O116 102.6(7)
O117 V102 O116 96.5(5)
O102 V102 O114 101.6(7)
O117 V102 O114 91.7(5)
O116 V102 O114 152.2(5)
O102 V102 O113 99.7(7)
O117 V102 O113 157.0(5)
O116 V102 O113 87.6(5)
O114 V102 O113 75.1(5)
O102 V102 V101 102.6(6)
O117 V102 V101 126.5(4)
O116 V102 V101 123.2(4)
O114 V102 V101 36.8(3)
O113 V102 V101 38.4(4)
O103 W103 O125 99.0(5)
O103 W103 O119 102.7(5)
O125 W103 O119 91.5(5)
O103 W103 O124 94.9(5)
O125 W103 O124 89.5(5)
O119 W103 O124 162.0(4)
O103 W103 O115 95.4(5)
O125 W103 O115 165.2(5)
O119 W103 O115 88.5(5)
O124 W103 O115 86.0(5)
O103 W103 O137 169.4(5)
O125 W103 O137 86.6(4)
O119 W103 O137 86.1(4)
O124 W103 O137 76.0(4)
O115 W103 O137 78.7(4)
O104 W104 O121 102.5(7)
O104 W104 O126 103.4(6)
O121 W104 O126 89.4(5)
O104 W104 O116 96.3(7)
O121 W104 O116 87.8(5)
O126 W104 O116 160.2(5)
O104 W104 O120 100.9(6)
O121 W104 O120 156.6(5)
O126 W104 O120 86.2(5)
O116 W104 O120 88.6(5)
O104 W104 O138 171.6(6)
O121 W104 O138 73.5(5)
O126 W104 O138 84.1(4)
O116 W104 O138 76.4(4)
O120 W104 O138 83.2(4)
O105 W105 O127 101.9(7)
O105 W105 O121 104.2(7)
O127 W105 O121 92.3(5)
O105 W105 O117 97.6(7)
O127 W105 O117 160.0(5)
O121 W105 O117 87.1(5)
O105 W105 O122 99.7(7)
O127 W105 O122 87.8(5)
O121 W105 O122 155.5(5)
O117 W105 O122 84.5(5)
O105 W105 O138 172.8(6)
O127 W105 O138 85.1(5)
O121 W105 O138 73.5(5)
O117 W105 O138 75.6(4)
O122 W105 O138 82.1(4)
O106 W106 O128 99.8(6)
O106 W106 O123 101.5(6)
O128 W106 O123 90.0(5)
O106 W106 O118 96.3(6)
O128 W106 O118 163.7(5)
O123 W106 O118 89.4(5)
O106 W106 O124 97.4(6)
O128 W106 O124 88.1(5)
O123 W106 O124 161.1(5)
O118 W106 O124 87.2(5)
O106 W106 O137 171.4(5)
O128 W106 O137 84.8(5)
O123 W106 O137 85.7(4)
O118 W106 O137 79.0(4)
O124 W106 O137 75.4(4)
O107 W107 O120 101.8(6)
O107 W107 O130 103.4(6)
O120 W107 O130 86.6(5)
O107 W107 O129 100.9(5)
O120 W107 O129 157.0(5)
O130 W107 O129 84.6(5)
O107 W107 O119 99.8(6)
O120 W107 O119 93.1(5)
O130 W107 O119 156.3(5)
O129 W107 O119 86.6(4)
O107 W107 O139 176.1(5)
O120 W107 O139 81.9(4)
O130 W107 O139 75.4(5)
O129 W107 O139 75.4(4)
O119 W107 O139 81.1(4)
O108 W108 O131 101.2(7)
O108 W108 O122 102.7(6)
O131 W108 O122 89.1(6)
O108 W108 O132 99.3(6)
O131 W108 O132 83.1(6)
O122 W108 O132 157.7(5)
O108 W108 O123 99.6(6)
O131 W108 O123 157.2(6)
O122 W108 O123 95.4(5)
O132 W108 O123 84.3(5)
O108 W108 O140 173.5(6)
O131 W108 O140 76.9(5)
O122 W108 O140 83.5(4)
O132 W108 O140 74.4(5)
O123 W108 O140 81.4(5)
O109 W109 O133 103.4(6)
O109 W109 O136 98.5(6)
O133 W109 O136 94.1(6)
O109 W109 O129 99.1(6)
O133 W109 O129 90.2(5)
O136 W109 O129 160.4(5)
O109 W109 O125 99.5(6)
O133 W109 O125 156.7(5)
O136 W109 O125 86.9(5)
O129 W109 O125 81.7(5)
O109 W109 O139 174.7(5)
O133 W109 O139 75.5(5)
O136 W109 O139 86.8(4)
O129 W109 O139 75.8(4)
O125 W109 O139 81.3(4)
O110 W110 O126 104.8(7)
O110 W110 O130 101.8(7)
O126 W110 O130 83.2(5)
O110 W110 O134 102.5(7)
O126 W110 O134 90.5(5)
O130 W110 O134 155.7(6)
O110 W110 O133 102.6(7)
O126 W110 O133 152.2(5)
O130 W110 O133 87.0(5)
O134 W110 O133 87.8(6)
O110 W110 O139 172.1(6)
O126 W110 O139 81.2(4)
O130 W110 O139 73.5(5)
O134 W110 O139 82.3(5)
O133 W110 O139 71.1(4)
O111 W111 O134 105.6(8)
O111 W111 O127 104.8(8)
O134 W111 O127 89.3(6)
O111 W111 O135 101.6(8)
O134 W111 O135 90.9(6)
O127 W111 O135 152.5(6)
O111 W111 O131 98.7(8)
O134 W111 O131 155.6(6)
O127 W111 O131 82.5(6)
O135 W111 O131 86.0(6)
O111 W111 O140 169.0(8)
O134 W111 O140 83.6(5)
O127 W111 O140 80.9(5)
O135 W111 O140 71.8(5)
O131 W111 O140 72.4(5)
O112 W112 O135 104.4(8)
O112 W112 O132 100.6(7)
O135 W112 O132 88.6(6)
O112 W112 O136 98.9(7)
O135 W112 O136 92.4(6)
O132 W112 O136 159.5(5)
O112 W112 O128 100.1(7)
O135 W112 O128 155.3(6)
O132 W112 O128 83.8(5)
O136 W112 O128 86.8(5)
O112 W112 O140 174.7(6)
O135 W112 O140 74.0(5)
O132 W112 O140 74.3(5)
O136 W112 O140 86.3(5)
O128 W112 O140 81.3(5)

loop_
_geom_bond_atom_site_label_1
_geom_bond_atom_site_label_2
_geom_bond_distance
C1 O113 1.37(3)
C1 C2 1.57(4)
C2 C3B 1.52(8)
C2 C3A 1.70(6)
C3A C3B 0.70(9)
N101 C159 1.4677
N101 C163 1.478
N101 C155 1.535
N101 C101 1.5367
N101 C105 1.5622
N101 C113 1.5771
N101 C109 1.6705
C101 C102 1.4737
C101 C152 1.5707
C102 C103 1.7623
C102 C153 1.8799
C103 C153 0.6322
C103 C104 1.2399
C103 C154 1.4608
C103 C152 1.495
C104 C153 1.7227
C152 C153 1.5452
C153 C154 1.4683
C105 C155 0.6833
C105 C156 1.4722
C105 C106 1.7455
C106 C107 1.2918
C106 C157 1.6544
C106 C155 1.7784
C107 C157 1.0743
C107 C156 1.4059
C107 C158 1.6217
C107 C108 1.697
C108 C158 0.698
C108 C157 1.9573
C155 C156 1.6282
C156 C157 1.4799
C157 C158 1.4859
C109 C160 1.3665
C109 C110 1.6007
C110 C161 1.397
C110 C112 1.4935
C110 C111 1.4981
C110 C160 1.8168
C110 C159 1.9227
C111 C112 1.3362
C111 C161 1.676
C111 C162 1.9265
C112 C161 1.0097
C112 C162 1.2338
C159 C160 1.5477
C160 C161 1.4145
C161 C162 1.2632
C113 C164 1.4912
C113 C114 1.6329
C114 C164 0.8102
C114 C115 1.692
C114 C163 1.8119
C115 C165 1.0074
C115 C164 1.1013
C115 C116 1.3527
C116 C165 1.0276
C116 C166 1.2177
C163 C164 1.6269
C164 C165 1.9119
C165 C166 1.2167
N201 N251 0.7054
N201 C251 1.2687
N201 C255 1.3502
N201 C259 1.3561
N201 C209 1.5234
N201 C201 1.5553
N201 C205 1.6363
N201 C213 1.6978
N201 C263 1.9066
N251 C263 1.2339
N251 C213 1.3185
N251 C255 1.4676
N251 C251 1.5184
N251 C205 1.5652
N251 C259 1.7245
N251 C201 1.9691
C201 C251 0.6581
C201 C252 0.9784
C201 C202 1.4634
C202 C252 0.788
C202 C253 1.3658
C202 C203 1.5131
C203 C253 0.7257
C203 C254 1.3999
C203 C252 1.7978
C203 C204 1.9635
C204 C254 0.8917
C204 C253 1.7758
C251 C252 1.5728
C251 C213 1.9867
C252 C253 1.6865
C253 C254 1.0375
C205 C206 1.3401
C205 C256 1.5883
C206 C256 0.6577
C206 C207 1.5825
C206 C255 1.7135
C207 C257 1.2797
C207 C256 1.3031
C207 C258 1.4828
C207 C208 1.4853
C255 C256 1.9409
C256 C257 1.5992
C257 C208 0.7544
C257 C258 1.5323
C208 C258 0.9478
C209 C259 0.7616
C209 C210 1.484
C209 C260 1.6582
C209 C211 2.0163
C210 C211 0.9119
C210 C260 1.0446
C210 C259 1.3258
C210 C212 1.8714
C210 C261 1.9234
C211 C212 0.987
C211 C260 1.4493
C211 C261 1.4569
C211 C262 1.5418
C211 C259 1.7238
C212 C262 1.002
C212 C261 1.4487
C259 C260 1.9364
C260 C261 1.4724
C260 C262 2.0287
C261 C262 1.1162
C213 C263 1.1467
C213 C214 1.3884
C214 C215 1.6329
C214 C264 1.6536
C214 C263 1.8642
C215 C266 1.0051
C215 C265 1.1676
C215 C216 1.8053
C215 C264 2.0238
C216 C265 0.7148
C216 C266 1.7381
C216 C264 1.8257
C263 C264 1.5601
C264 C265 1.6649
C265 C266 1.2447
N301 C313 1.496
N301 C305 1.5067
N301 C301 1.5133
N301 C309 1.5389
C301 C302 1.4545
C302 C353 1.4569
C302 C303 1.5806
C303 C353 0.6456
C303 C304 1.5585
C303 C354 1.6452
C353 C354 1.3115
C353 C304 1.4625
C304 C354 0.5972
C305 C356 1.4332
C305 C306 1.4963
C306 C307 1.5932
C306 C357 1.8642
C307 C357 0.8214
C307 C358 1.4632
C307 C356 1.4945
C307 C308 1.5157
C308 C358 1.5243
C308 C357 1.6091
C356 C357 1.8944
C357 C358 0.9276
C309 C310 1.5195
C310 C311 1.5173
C311 C362 1.4669
C311 C312 1.9679
C312 C362 0.8238
C313 C314 1.5122
C314 C315 1.6215
C315 C316 1.4105
C315 C366 1.6
C316 C366 0.7474
N401 C405 1.3964
N401 C409 1.4297
N401 C401 1.5161
N401 C413 1.5189
N401 C463 1.6229
N401 C459 1.6256
N401 C455 1.6317
C401 C402 1.5167
C402 C403 1.6002
C403 C404 1.4929
C405 C406 1.5021
C405 C456 1.6714
C406 C456 0.9359
C406 C407 1.4694
C406 C455 1.6801
C407 C457 0.946
C407 C456 1.0557
C407 C408 1.5209
C407 C458 1.6371
C408 C458 1.207
C455 C456 1.6117
C456 C457 1.3948
C457 C458 1.5493
C409 C459 0.5616
C409 C410 1.5498
C409 C460 1.9603
C410 C460 0.6809
C410 C459 1.2768
C410 C411 1.5331
C410 C461 1.8245
C411 C461 0.7488
C411 C460 1.506
C411 C412 1.6201
C411 C462 1.9746
C412 C462 1.1778
C412 C461 1.9571
C459 C460 1.5235
C460 C461 1.5745
C461 C462 1.8428
C413 C463 0.7636
C413 C414 1.6388
C413 C464 1.6671
C414 C464 0.8577
C414 C415 1.378
C414 C465 1.623
C414 C463 1.9011
C415 C466 0.861
C415 C416 1.4942
C415 C465 1.5332
C415 C464 1.8941
C416 C465 0.7446
C416 C466 1.2289
C416 C464 2.0092
C463 C464 1.5636
C464 C465 1.3071
C465 C466 1.6597
O113 V101 1.987(13)
O113 V102 1.992(12)
O101 V101 1.625(14)
O102 V102 1.604(16)
O103 W103 1.761(12)
O104 W104 1.670(16)
O105 W105 1.688(17)
O106 W106 1.741(14)
O107 W107 1.694(13)
O108 W108 1.731(16)
O109 W109 1.714(14)
O110 W110 1.617(17)
O111 W111 1.63(2)
O112 W112 1.681(17)
O114 V102 1.941(12)
O114 V101 1.948(12)
O115 V101 1.838(12)
O115 W103 1.963(11)
O116 V102 1.855(12)
O116 W104 1.929(12)
O117 V102 1.795(12)
O117 W105 1.979(12)
O118 V101 1.829(11)
O118 W106 1.933(11)
O119 W103 1.904(10)
O119 W107 1.947(10)
O120 W107 1.867(12)
O120 W104 1.975(12)
O121 W105 1.888(13)
O121 W104 1.900(13)
O122 W108 1.873(11)
O122 W105 1.982(12)
O123 W106 1.922(12)
O123 W108 1.926(12)
O124 W106 1.948(11)
O124 W103 1.954(11)
O125 W103 1.868(11)
O125 W109 2.005(12)
O126 W110 1.889(11)
O126 W104 1.901(11)
O127 W105 1.881(12)
O127 W111 1.905(12)
O128 W106 1.853(13)
O128 W112 2.001(13)
O129 W107 1.924(10)
O129 W109 1.941(11)
O130 W107 1.876(13)
O130 W110 1.916(13)
O131 W108 1.845(15)
O131 W111 1.982(15)
O132 W112 1.905(13)
O132 W108 1.918(13)
O133 W109 1.839(13)
O133 W110 1.986(13)
O134 W111 1.868(14)
O134 W110 1.933(14)
O135 W112 1.888(16)
O135 W111 1.913(15)
O136 W109 1.898(13)
O136 W112 1.909(13)
O137 Si1 1.616(10)
O137 W103 2.227(10)
O137 W106 2.257(10)
O138 Si1 1.640(11)
O138 W104 2.314(11)
O138 W105 2.323(11)
O139 Si1 1.651(10)
O139 W109 2.302(10)
O139 W107 2.333(10)
O139 W110 2.382(10)
O140 Si1 1.647(12)
O140 W108 2.295(11)
O140 W112 2.306(11)
O140 W111 2.383(12)
V101 V102 3.118(3)

loop_
_geom_torsion_atom_site_label_1
_geom_torsion_atom_site_label_2
_geom_torsion_atom_site_label_3
_geom_torsion_atom_site_label_4
_geom_torsion
O113 C1 C2 C3B -179(4)
O113 C1 C2 C3A 175(3)
C1 C2 C3A C3B 169(10)
C1 C2 C3B C3A -14(12)
C159 N101 C101 C102 59.3
C163 N101 C101 C102 -174.2
C155 N101 C101 C102 -45.7
C105 N101 C101 C102 -68
C113 N101 C101 C102 178.2
C109 N101 C101 C102 72.6
C159 N101 C101 C152 51.3
C163 N101 C101 C152 177.8
C155 N101 C101 C152 -53.7
C105 N101 C101 C152 -76
C113 N101 C101 C152 170.2
C109 N101 C101 C152 64.6
N101 C101 C102 C103 174.6
C152 C101 C102 C103 -38.2
N101 C101 C102 C153 -166.8
C152 C101 C102 C153 -19.6
C101 C102 C103 C153 69.8
C101 C102 C103 C104 -66.5
C153 C102 C103 C104 -136.3
C101 C102 C103 C154 146.1
C153 C102 C103 C154 76.3
C101 C102 C103 C152 84
C153 C102 C103 C152 14.2
C154 C103 C104 C153 -96.3
C152 C103 C104 C153 108.6
C102 C103 C104 C153 113.4
C104 C103 C152 C153 -133.9
C154 C103 C152 C153 71.9
C102 C103 C152 C153 -165.7
C153 C103 C152 C101 82.7
C104 C103 C152 C101 -51.2
C154 C103 C152 C101 154.7
C102 C103 C152 C101 -83
C102 C101 C152 C103 129.1
N101 C101 C152 C103 165.1
C102 C101 C152 C153 154.5
N101 C101 C152 C153 -169.5
C104 C103 C153 C154 -113.2
C152 C103 C153 C154 122
C102 C103 C153 C154 124.1
C104 C103 C153 C152 124.8
C154 C103 C153 C152 -122
C102 C103 C153 C152 2.1
C154 C103 C153 C104 113.2
C152 C103 C153 C104 -124.8
C102 C103 C153 C104 -122.7
C104 C103 C153 C102 122.7
C154 C103 C153 C102 -124.1
C152 C103 C153 C102 -2.1
C101 C152 C153 C103 -107.3
C103 C152 C153 C154 -66.2
C101 C152 C153 C154 -173.5
C103 C152 C153 C104 26.5
C101 C152 C153 C104 -80.8
C103 C152 C153 C102 26.3
C101 C152 C153 C102 -81
C103 C104 C153 C154 63.6
C103 C104 C153 C152 -52.1
C103 C104 C153 C102 -52.1
C101 C102 C153 C103 -114.2
C101 C102 C153 C154 -177.7
C103 C102 C153 C154 -63.4
C101 C102 C153 C152 92.7
C103 C102 C153 C152 -153
C101 C102 C153 C104 -87.1
C103 C102 C153 C104 27.2
C104 C103 C154 C153 130.1
C152 C103 C154 C153 -74.4
C102 C103 C154 C153 -83
C152 C153 C154 C103 64.3
C104 C153 C154 C103 -29.9
C102 C153 C154 C103 59.4
C159 N101 C105 C155 -73.1
C163 N101 C105 C155 166.7
C101 N101 C105 C155 57.5
C113 N101 C105 C155 174.2
C109 N101 C105 C155 -86.7
C159 N101 C105 C156 -158.2
C163 N101 C105 C156 81.6
C155 N101 C105 C156 -85.1
C101 N101 C105 C156 -27.6
C113 N101 C105 C156 89.2
C109 N101 C105 C156 -171.8
C159 N101 C105 C106 -147
C163 N101 C105 C106 92.8
C155 N101 C105 C106 -73.8
C101 N101 C105 C106 -16.3
C113 N101 C105 C106 100.4
C109 N101 C105 C106 -160.5
C155 C105 C106 C107 129.2
C156 C105 C106 C107 -86.6
N101 C105 C106 C107 -161.1
C155 C105 C106 C157 162.5
C156 C105 C106 C157 -53.2
N101 C105 C106 C157 -127.7
C156 C105 C106 C155 144.3
N101 C105 C106 C155 69.7
C105 C106 C107 C157 56.7
C155 C106 C107 C157 75.9
C157 C106 C107 C156 -13.3
C105 C106 C107 C156 43.4
C155 C106 C107 C156 62.7
C157 C106 C107 C158 53.9
C105 C106 C107 C158 110.6
C155 C106 C107 C158 129.8
C157 C106 C107 C108 84.5
C105 C106 C107 C108 141.2
C155 C106 C107 C108 160.4
C157 C107 C108 C158 -10.5
C106 C107 C108 C158 -95.7
C156 C107 C108 C158 -74.1
C106 C107 C108 C157 -85.2
C156 C107 C108 C157 -63.6
C158 C107 C108 C157 10.5
C156 C105 C155 N101 110.2
C106 C105 C155 N101 116.6
N101 C105 C155 C156 -110.2
C106 C105 C155 C156 6.4
C156 C105 C155 C106 -6.4
N101 C105 C155 C106 -116.6
C159 N101 C155 C105 111.5
C163 N101 C155 C105 -15.5
C101 N101 C155 C105 -131.9
C113 N101 C155 C105 -7
C109 N101 C155 C105 100.9
C159 N101 C155 C156 172.2
C163 N101 C155 C156 45.1
C101 N101 C155 C156 -71.3
C105 N101 C155 C156 60.7
C113 N101 C155 C156 53.6
C109 N101 C155 C156 161.6
C159 N101 C155 C106 -178.4
C163 N101 C155 C106 54.5
C101 N101 C155 C106 -61.9
C105 N101 C155 C106 70.1
C113 N101 C155 C106 63
C109 N101 C155 C106 171
C107 C106 C155 C105 -57.6
C157 C106 C155 C105 -17.6
C107 C106 C155 N101 -129.7
C157 C106 C155 N101 -89.8
C105 C106 C155 N101 -72.2
C107 C106 C155 C156 -84.3
C157 C106 C155 C156 -44.3
C105 C106 C155 C156 -26.8
C157 C107 C156 C105 73.4
C106 C107 C156 C105 -120.5
C158 C107 C156 C105 116.9
C108 C107 C156 C105 143.6
C106 C107 C156 C157 166
C158 C107 C156 C157 43.5
C108 C107 C156 C157 70.2
C157 C107 C156 C155 100.2
C106 C107 C156 C155 -93.8
C158 C107 C156 C155 143.7
C108 C107 C156 C155 170.4
C155 C105 C156 C107 111.1
N101 C105 C156 C107 -174.6
C106 C105 C156 C107 75.9
C155 C105 C156 C157 152.8
N101 C105 C156 C157 -132.9
C106 C105 C156 C157 117.5
N101 C105 C156 C155 74.3
C106 C105 C156 C155 -35.3
C105 C155 C156 C107 -81
N101 C155 C156 C107 -152.4
C106 C155 C156 C107 70.1
N101 C155 C156 C105 -71.4
C106 C155 C156 C105 151.1
C105 C155 C156 C157 -30.9
N101 C155 C156 C157 -102.3
C106 C155 C156 C157 120.2
C106 C107 C157 C156 -4
C158 C107 C157 C156 -137.6
C108 C107 C157 C156 -132.8
C106 C107 C157 C158 133.6
C156 C107 C157 C158 137.6
C108 C107 C157 C158 4.8
C156 C107 C157 C106 4
C158 C107 C157 C106 -133.6
C108 C107 C157 C106 -128.7
C106 C107 C157 C108 128.7
C156 C107 C157 C108 132.8
C158 C107 C157 C108 -4.8
C105 C156 C157 C107 -117.6
C155 C156 C157 C107 -105.1
C107 C156 C157 C158 -51.8
C105 C156 C157 C158 -169.5
C155 C156 C157 C158 -156.9
C107 C156 C157 C106 -13.4
C105 C156 C157 C106 -131
C155 C156 C157 C106 -118.5
C107 C156 C157 C108 -42
C105 C156 C157 C108 -159.7
C155 C156 C157 C108 -147.1
C105 C106 C157 C107 -124.5
C155 C106 C157 C107 -117.8
C107 C106 C157 C156 164.5
C105 C106 C157 C156 40
C155 C106 C157 C156 46.7
C107 C106 C157 C158 -49.7
C105 C106 C157 C158 -174.2
C155 C106 C157 C158 -167.5
C107 C106 C157 C108 -42.8
C105 C106 C157 C108 -167.3
C155 C106 C157 C108 -160.6
C158 C108 C157 C107 164.1
C158 C108 C157 C156 -151.6
C107 C108 C157 C156 44.3
C107 C108 C157 C158 -164.1
C158 C108 C157 C106 -158.1
C107 C108 C157 C106 37.8
C107 C108 C158 C157 9.1
C157 C108 C158 C107 -9.1
C107 C157 C158 C108 -14.1
C156 C157 C158 C108 32.8
C106 C157 C158 C108 23.6
C156 C157 C158 C107 46.8
C106 C157 C158 C107 37.7
C108 C157 C158 C107 14.1
C157 C107 C158 C108 168.2
C106 C107 C158 C108 103.3
C156 C107 C158 C108 121
C106 C107 C158 C157 -64.9
C156 C107 C158 C157 -47.1
C108 C107 C158 C157 -168.2
C159 N101 C109 C160 96.8
C163 N101 C109 C160 -82.6
C155 N101 C109 C160 149.2
C101 N101 C109 C160 30
C105 N101 C109 C160 175.6
C113 N101 C109 C160 -81.7
C159 N101 C109 C110 -142.7
C163 N101 C109 C110 37.9
C155 N101 C109 C110 -90.3
C101 N101 C109 C110 150.5
C105 N101 C109 C110 -63.9
C113 N101 C109 C110 38.7
C160 C109 C110 C161 -23.2
N101 C109 C110 C161 -147.7
C160 C109 C110 C112 -21.6
N101 C109 C110 C112 -146.1
C160 C109 C110 C111 45.4
N101 C109 C110 C111 -79.1
N101 C109 C110 C160 -124.5
C160 C109 C110 C159 -100.8
N101 C109 C110 C159 134.7
C161 C110 C111 C112 -42.2
C109 C110 C111 C112 -122.5
C160 C110 C111 C112 -91.3
C159 C110 C111 C112 -116.4
C112 C110 C111 C161 42.2
C109 C110 C111 C161 -80.4
C160 C110 C111 C161 -49.1
C159 C110 C111 C161 -74.2
C161 C110 C111 C162 -12.5
C112 C110 C111 C162 29.7
C109 C110 C111 C162 -92.8
C160 C110 C111 C162 -61.6
C159 C110 C111 C162 -86.7
C110 C111 C112 C161 61.2
C162 C111 C112 C161 -67.5
C110 C111 C112 C162 128.8
C161 C111 C112 C162 67.5
C161 C111 C112 C110 -61.2
C162 C111 C112 C110 -128.8
C111 C110 C112 C161 -103.8
C109 C110 C112 C161 -2.5
C160 C110 C112 C161 -18
C159 C110 C112 C161 8.8
C161 C110 C112 C162 25.9
C111 C110 C112 C162 -77.9
C109 C110 C112 C162 23.4
C160 C110 C112 C162 7.9
C159 C110 C112 C162 34.7
C161 C110 C112 C111 103.8
C109 C110 C112 C111 101.3
C160 C110 C112 C111 85.8
C159 C110 C112 C111 112.6
C163 N101 C159 C160 -61.9
C155 N101 C159 C160 167.9
C101 N101 C159 C160 56.5
C105 N101 C159 C160 -167.6
C113 N101 C159 C160 -61
C109 N101 C159 C160 -62.5
C163 N101 C159 C110 13.3
C155 N101 C159 C110 -117
C101 N101 C159 C110 131.7
C105 N101 C159 C110 -92.5
C113 N101 C159 C110 14.1
C109 N101 C159 C110 12.6
C161 C110 C159 N101 -123.1
C112 C110 C159 N101 -128.8
C111 C110 C159 N101 -57.9
C109 C110 C159 N101 -20.5
C160 C110 C159 N101 -92.1
C161 C110 C159 C160 -31
C112 C110 C159 C160 -36.7
C111 C110 C159 C160 34.2
C109 C110 C159 C160 71.6
C110 C109 C160 C161 23.5
N101 C109 C160 C161 -169
C110 C109 C160 C159 134.2
N101 C109 C160 C159 -58.2
N101 C109 C160 C110 167.6
N101 C159 C160 C109 101.8
C110 C159 C160 C109 -40.7
N101 C159 C160 C161 174.7
C110 C159 C160 C161 32.2
N101 C159 C160 C110 142.5
C161 C110 C160 C109 149.2
C112 C110 C160 C109 164.4
C111 C110 C160 C109 -142.6
C159 C110 C160 C109 11.3
C112 C110 C160 C161 15.2
C111 C110 C160 C161 68.3
C109 C110 C160 C161 -149.2
C159 C110 C160 C161 -137.8
C161 C110 C160 C159 137.8
C112 C110 C160 C159 153
C111 C110 C160 C159 -153.9
C109 C110 C160 C159 -11.3
C111 C112 C161 C162 97.6
C110 C112 C161 C162 158.1
C162 C112 C161 C110 -158.1
C111 C112 C161 C110 -60.5
C162 C112 C161 C160 -113.1
C111 C112 C161 C160 -15.5
C110 C112 C161 C160 45
C162 C112 C161 C111 -97.6
C110 C112 C161 C111 60.5
C111 C110 C161 C112 55.4
C109 C110 C161 C112 178.2
C160 C110 C161 C112 156.3
C159 C110 C161 C112 -173.4
C112 C110 C161 C162 -28
C111 C110 C161 C162 27.3
C109 C110 C161 C162 150.2
C160 C110 C161 C162 128.3
C159 C110 C161 C162 158.6
C112 C110 C161 C160 -156.3
C111 C110 C161 C160 -100.9
C109 C110 C161 C160 21.9
C159 C110 C161 C160 30.3
C112 C110 C161 C111 -55.4
C109 C110 C161 C111 122.8
C160 C110 C161 C111 100.9
C159 C110 C161 C111 131.3
C109 C160 C161 C112 -70.3
C159 C160 C161 C112 -84.8
C110 C160 C161 C112 -43.8
C109 C160 C161 C162 -164
C159 C160 C161 C162 -178.4
C110 C160 C161 C162 -137.4
C109 C160 C161 C110 -26.5
C159 C160 C161 C110 -41
C109 C160 C161 C111 -82.6
C159 C160 C161 C111 -97.1
C110 C160 C161 C111 -56.1
C110 C111 C161 C112 -95.3
C162 C111 C161 C112 65.2
C112 C111 C161 C162 -65.2
C110 C111 C161 C162 -160.5
C112 C111 C161 C110 95.3
C162 C111 C161 C110 160.5
C112 C111 C161 C160 171.4
C110 C111 C161 C160 76.1
C162 C111 C161 C160 -123.4
C111 C112 C162 C161 -87.2
C110 C112 C162 C161 -25.2
C161 C112 C162 C111 87.2
C110 C112 C162 C111 62
C110 C161 C162 C112 30.1
C160 C161 C162 C112 141.8
C111 C161 C162 C112 53.2
C112 C161 C162 C111 -53.2
C110 C161 C162 C111 -23.1
C160 C161 C162 C111 88.5
C110 C111 C162 C112 -44.2
C161 C111 C162 C112 -59.4
C112 C111 C162 C161 59.4
C110 C111 C162 C161 15.2
C159 N101 C113 C164 -62.6
C163 N101 C113 C164 112
C155 N101 C113 C164 50.4
C101 N101 C113 C164 175.6
C105 N101 C113 C164 47.3
C109 N101 C113 C164 -62.2
C159 N101 C113 C114 -37.6
C163 N101 C113 C114 136.9
C155 N101 C113 C114 75.3
C101 N101 C113 C114 -159.5
C105 N101 C113 C114 72.3
C109 N101 C113 C114 -37.3
N101 C113 C114 C164 -130.2
C164 C113 C114 C115 -28.6
N101 C113 C114 C115 -158.7
C164 C113 C114 C163 71.9
N101 C113 C114 C163 -58.2
C164 C114 C115 C165 -139.4
C113 C114 C115 C165 -85.9
C163 C114 C115 C165 -91.2
C113 C114 C115 C164 53.5
C163 C114 C115 C164 48.2
C164 C114 C115 C116 172.9
C113 C114 C115 C116 -133.6
C163 C114 C115 C116 -139
C164 C115 C116 C165 119.2
C114 C115 C116 C165 115.9
C165 C115 C116 C166 -31.8
C164 C115 C116 C166 87.4
C114 C115 C116 C166 84.1
C159 N101 C163 C164 -50.8
C155 N101 C163 C164 66.6
C101 N101 C163 C164 -174.9
C105 N101 C163 C164 59.9
C113 N101 C163 C164 -56.6
C109 N101 C163 C164 -50.6
C159 N101 C163 C114 -31.9
C155 N101 C163 C114 85.5
C101 N101 C163 C114 -156
C105 N101 C163 C114 78.8
C113 N101 C163 C114 -37.7
C109 N101 C163 C114 -31.7
C164 C114 C163 N101 -138.6
C113 C114 C163 N101 115.8
C115 C114 C163 N101 -165.2
C113 C114 C163 C164 -105.6
C115 C114 C163 C164 -26.7
C113 C114 C164 C115 -118.6
C163 C114 C164 C115 -124.3
C115 C114 C164 C113 118.6
C163 C114 C164 C113 -5.7
C113 C114 C164 C163 5.7
C115 C114 C164 C163 124.3
C113 C114 C164 C165 -99.3
C115 C114 C164 C165 19.2
C163 C114 C164 C165 -105.1
C165 C115 C164 C114 51.2
C116 C115 C164 C114 -8.2
C165 C115 C164 C113 -51.2
C116 C115 C164 C113 -110.5
C114 C115 C164 C113 -102.4
C165 C115 C164 C163 -59.2
C116 C115 C164 C163 -118.6
C114 C115 C164 C163 -110.4
C116 C115 C164 C165 -59.4
C114 C115 C164 C165 -51.2
N101 C113 C164 C114 57.5
N101 C113 C164 C115 -177
C114 C113 C164 C115 125.4
N101 C113 C164 C163 -71.2
C114 C113 C164 C163 -128.7
N101 C113 C164 C165 164.3
C114 C113 C164 C165 106.8
N101 C163 C164 C114 46.2
N101 C163 C164 C115 175.1
C114 C163 C164 C115 128.9
N101 C163 C164 C113 97.2
C114 C163 C164 C113 51
N101 C163 C164 C165 154.1
C114 C163 C164 C165 107.9
C164 C115 C165 C116 -97
C114 C115 C165 C116 -77.2
C164 C115 C165 C166 -51.9
C116 C115 C165 C166 45.1
C114 C115 C165 C166 -32.2
C116 C115 C165 C164 97
C114 C115 C165 C164 19.8
C166 C116 C165 C115 146
C115 C116 C165 C166 -146
C166 C116 C165 C164 120
C115 C116 C165 C164 -26
C114 C164 C165 C115 -137.3
C113 C164 C165 C115 134.8
C163 C164 C165 C115 128.5
C114 C164 C165 C116 -56.5
C115 C164 C165 C116 80.8
C113 C164 C165 C116 -144.4
C163 C164 C165 C116 -150.7
C114 C164 C165 C166 4
C115 C164 C165 C166 141.3
C113 C164 C165 C166 -83.9
C163 C164 C165 C166 -90.1
C115 C165 C166 C116 -50.8
C164 C165 C166 C116 -73.5
C115 C116 C166 C165 25.5
C251 N201 N251 C263 35.8
C255 N201 N251 C263 155.7
C259 N201 N251 C263 -105.1
C209 N201 N251 C263 -106.4
C201 N201 N251 C263 50.9
C205 N201 N251 C263 151.1
C213 N201 N251 C263 -38
C251 N201 N251 C213 73.8
C255 N201 N251 C213 -166.4
C259 N201 N251 C213 -67.1
C209 N201 N251 C213 -68.4
C201 N201 N251 C213 88.9
C205 N201 N251 C213 -170.9
C263 N201 N251 C213 38
C251 N201 N251 C255 -119.9
C259 N201 N251 C255 99.2
C209 N201 N251 C255 98
C201 N201 N251 C255 -104.7
C205 N201 N251 C255 -4.5
C213 N201 N251 C255 166.4
C263 N201 N251 C255 -155.7
C255 N201 N251 C251 119.9
C259 N201 N251 C251 -140.9
C209 N201 N251 C251 -142.2
C201 N201 N251 C251 15.1
C205 N201 N251 C251 115.3
C213 N201 N251 C251 -73.8
C263 N201 N251 C251 -35.8
C251 N201 N251 C205 -115.3
C255 N201 N251 C205 4.5
C259 N201 N251 C205 103.8
C209 N201 N251 C205 102.5
C201 N201 N251 C205 -100.2
C213 N201 N251 C205 170.9
C263 N201 N251 C205 -151.1
C251 N201 N251 C259 140.9
C255 N201 N251 C259 -99.2
C209 N201 N251 C259 -1.3
C201 N201 N251 C259 156
C205 N201 N251 C259 -103.8
C213 N201 N251 C259 67.1
C263 N201 N251 C259 105.1
C251 N201 N251 C201 -15.1
C255 N201 N251 C201 104.7
C259 N201 N251 C201 -156
C209 N201 N251 C201 -157.3
C205 N201 N251 C201 100.2
C213 N201 N251 C201 -88.9
C263 N201 N251 C201 -50.9
N251 N201 C201 C251 -39
C255 N201 C201 C251 -130.9
C259 N201 C201 C251 111.5
C209 N201 C201 C251 126.1
C205 N201 C201 C251 -116.4
C213 N201 C201 C251 10.5
C263 N201 C201 C251 -27.7
N251 N201 C201 C252 167.2
C251 N201 C201 C252 -153.8
C255 N201 C201 C252 75.3
C259 N201 C201 C252 -42.3
C209 N201 C201 C252 -27.7
C205 N201 C201 C252 89.8
C213 N201 C201 C252 -143.3
C263 N201 C201 C252 178.5
N251 N201 C201 C202 136.6
C251 N201 C201 C202 175.6
C255 N201 C201 C202 44.7
C259 N201 C201 C202 -72.9
C209 N201 C201 C202 -58.3
C205 N201 C201 C202 59.2
C213 N201 C201 C202 -173.9
C263 N201 C201 C202 147.9
C251 N201 C201 N251 39
C255 N201 C201 N251 -91.9
C259 N201 C201 N251 150.5
C209 N201 C201 N251 165.1
C205 N201 C201 N251 -77.4
C213 N201 C201 N251 49.5
C263 N201 C201 N251 11.3
N201 N251 C201 C251 127.9
C263 N251 C201 C251 -32.7
C213 N251 C201 C251 22.4
C255 N251 C201 C251 -168.9
C205 N251 C201 C251 -154.2
C259 N251 C201 C251 110.4
N201 N251 C201 C252 -14.8
C263 N251 C201 C252 -175.4
C213 N251 C201 C252 -120.3
C255 N251 C201 C252 48.4
C251 N251 C201 C252 -142.7
C205 N251 C201 C252 63
C259 N251 C201 C252 -32.3
N201 N251 C201 C202 -51.1
C263 N251 C201 C202 148.2
C213 N251 C201 C202 -156.6
C255 N251 C201 C202 12.1
C251 N251 C201 C202 -179
C205 N251 C201 C202 26.7
C259 N251 C201 C202 -68.6
C263 N251 C201 N201 -160.7
C213 N251 C201 N201 -105.5
C255 N251 C201 N201 63.2
C251 N251 C201 N201 -127.9
C205 N251 C201 N201 77.8
C259 N251 C201 N201 -17.5
C251 C201 C202 C252 93
N201 C201 C202 C252 79.6
N251 C201 C202 C252 95.4
C251 C201 C202 C253 167.7
C252 C201 C202 C253 74.7
N201 C201 C202 C253 154.3
N251 C201 C202 C253 170
C251 C201 C202 C203 -170.3
C252 C201 C202 C203 96.7
N201 C201 C202 C203 176.3
N251 C201 C202 C203 -168
C252 C202 C203 C253 -95.8
C201 C202 C203 C253 -134.4
C252 C202 C203 C254 -121.6
C253 C202 C203 C254 -25.8
C201 C202 C203 C254 -160.2
C253 C202 C203 C252 95.8
C201 C202 C203 C252 -38.6
C252 C202 C203 C204 -146.2
C253 C202 C203 C204 -50.4
C201 C202 C203 C204 175.2
C253 C203 C204 C254 35.3
C202 C203 C204 C254 85.6
C252 C203 C204 C254 68.1
C254 C203 C204 C253 -35.3
C202 C203 C204 C253 50.4
C252 C203 C204 C253 32.8
C252 C201 C251 N201 52.2
C202 C201 C251 N201 -15.6
N251 C201 C251 N201 -18.6
C252 C201 C251 N251 70.8
C202 C201 C251 N251 3
N201 C201 C251 N251 18.6
C202 C201 C251 C252 -67.8
N201 C201 C251 C252 -52.2
N251 C201 C251 C252 -70.8
C252 C201 C251 C213 27.8
C202 C201 C251 C213 -40
N201 C201 C251 C213 -24.4
N251 C201 C251 C213 -43
N251 N201 C251 C201 145.3
C255 N201 C251 C201 57.4
C259 N201 C251 C201 -89.9
C209 N201 C251 C201 -60.9
C205 N201 C251 C201 72.6
C213 N201 C251 C201 -169.9
C263 N201 C251 C201 153.5
C255 N201 C251 N251 -87.9
C259 N201 C251 N251 124.7
C209 N201 C251 N251 153.8
C201 N201 C251 N251 -145.3
C205 N201 C251 N251 -72.7
C213 N201 C251 N251 44.8
C263 N201 C251 N251 8.1
N251 N201 C251 C252 160.7
C255 N201 C251 C252 72.9
C259 N201 C251 C252 -74.5
C209 N201 C251 C252 -45.5
C201 N201 C251 C252 15.4
C205 N201 C251 C252 88
C213 N201 C251 C252 -154.5
C263 N201 C251 C252 168.9
N251 N201 C251 C213 -44.8
C255 N201 C251 C213 -132.7
C259 N201 C251 C213 79.9
C209 N201 C251 C213 109
C201 N201 C251 C213 169.9
C205 N201 C251 C213 -117.5
C263 N201 C251 C213 -36.7
N201 N251 C251 C201 -42.4
C263 N251 C251 C201 150.7
C213 N251 C251 C201 -158.2
C255 N251 C251 C201 11.2
C205 N251 C251 C201 26.9
C259 N251 C251 C201 -70.5
C263 N251 C251 N201 -166.9
C213 N251 C251 N201 -115.8
C255 N251 C251 N201 53.6
C205 N251 C251 N201 69.4
C259 N251 C251 N201 -28
C201 N251 C251 N201 42.4
N201 N251 C251 C252 -21.6
C263 N251 C251 C252 171.4
C213 N251 C251 C252 -137.4
C255 N251 C251 C252 31.9
C205 N251 C251 C252 47.7
C259 N251 C251 C252 -49.7
C201 N251 C251 C252 20.8
N201 N251 C251 C213 115.8
C263 N251 C251 C213 -51.1
C255 N251 C251 C213 169.4
C205 N251 C251 C213 -174.9
C259 N251 C251 C213 87.7
C201 N251 C251 C213 158.2
C253 C202 C252 C201 -116.6
C203 C202 C252 C201 -87.7
C253 C202 C252 C251 -124.1
C201 C202 C252 C251 -7.6
C203 C202 C252 C251 -95.2
C201 C202 C252 C253 116.6
C203 C202 C252 C253 28.9
C253 C202 C252 C203 -28.9
C201 C202 C252 C203 87.7
C251 C201 C252 C202 -150.7
N201 C201 C252 C202 -110.3
N251 C201 C252 C202 -105.4
C202 C201 C252 C251 150.7
N201 C201 C252 C251 40.4
N251 C201 C252 C251 45.3
C251 C201 C252 C253 150.4
C202 C201 C252 C253 -59
N201 C201 C252 C253 -169.2
N251 C201 C252 C253 -164.4
C251 C201 C252 C203 151.6
C202 C201 C252 C203 -57.7
N201 C201 C252 C203 -168
N251 C201 C252 C203 -163.1
C201 C251 C252 C202 32.8
N201 C251 C252 C202 -96.9
N251 C251 C252 C202 -87.1
C213 C251 C252 C202 -131.9
N201 C251 C252 C201 -129.7
N251 C251 C252 C201 -119.9
C213 C251 C252 C201 -164.7
C201 C251 C252 C253 -35.4
N201 C251 C252 C253 -165
N251 C251 C252 C253 -155.2
C213 C251 C252 C253 160
C201 C251 C252 C203 -30.2
N201 C251 C252 C203 -159.8
N251 C251 C252 C203 -150
C213 C251 C252 C203 165.1
C253 C203 C252 C202 73.3
C254 C203 C252 C202 66.5
C204 C203 C252 C202 41.8
C253 C203 C252 C201 -177.4
C254 C203 C252 C201 175.7
C202 C203 C252 C201 109.3
C204 C203 C252 C201 151.1
C253 C203 C252 C251 -170.8
C254 C203 C252 C251 -177.6
C202 C203 C252 C251 115.9
C204 C203 C252 C251 157.7
C254 C203 C252 C253 -6.8
C202 C203 C252 C253 -73.3
C204 C203 C252 C253 -31.5
C202 C203 C253 C254 -143.9
C252 C203 C253 C254 -171.4
C204 C203 C253 C254 -19.1
C254 C203 C253 C202 143.9
C252 C203 C253 C202 -27.5
C204 C203 C253 C202 124.9
C254 C203 C253 C252 171.4
C202 C203 C253 C252 27.5
C204 C203 C253 C252 152.3
C254 C203 C253 C204 19.1
C202 C203 C253 C204 -124.9
C252 C203 C253 C204 -152.3
C252 C202 C253 C203 88.7
C201 C202 C253 C203 51.2
C252 C202 C253 C254 -162.4
C201 C202 C253 C254 160.1
C203 C202 C253 C254 108.9
C201 C202 C253 C252 -37.5
C203 C202 C253 C252 -88.7
C252 C202 C253 C204 -178.7
C201 C202 C253 C204 143.8
C203 C202 C253 C204 92.7
C202 C252 C253 C203 -89.8
C201 C252 C253 C203 3
C251 C252 C253 C203 12.1
C202 C252 C253 C254 51.7
C201 C252 C253 C254 144.5
C251 C252 C253 C254 153.5
C203 C252 C253 C254 141.5
C201 C252 C253 C202 92.8
C251 C252 C253 C202 101.9
C203 C252 C253 C202 89.8
C202 C252 C253 C204 2.4
C201 C252 C253 C204 95.2
C251 C252 C253 C204 104.2
C203 C252 C253 C204 92.2
C254 C204 C253 C203 -118.7
C203 C204 C253 C254 118.7
C254 C204 C253 C202 152.2
C203 C204 C253 C202 -89.1
C254 C204 C253 C252 150.8
C203 C204 C253 C252 -90.4
C203 C204 C254 C253 -30.4
C253 C204 C254 C203 30.4
C203 C253 C254 C204 64.2
C202 C253 C254 C204 -39.2
C252 C253 C254 C204 -76
C202 C253 C254 C203 -103.5
C252 C253 C254 C203 -140.2
C204 C253 C254 C203 -64.2
C253 C203 C254 C204 -133.7
C202 C203 C254 C204 -100.7
C252 C203 C254 C204 -124.8
C202 C203 C254 C253 33
C252 C203 C254 C253 8.9
C204 C203 C254 C253 133.7
N201 N251 C205 C206 127.3
C263 N251 C205 C206 -41.1
C213 N251 C205 C206 -85.2
C255 N251 C205 C206 141.6
C251 N251 C205 C206 75.8
C259 N251 C205 C206 173.6
C201 N251 C205 C206 82.9
N201 N251 C205 C256 116.6
C263 N251 C205 C256 -51.9
C213 N251 C205 C256 -96
C255 N251 C205 C256 130.9
C251 N251 C205 C256 65.1
C259 N251 C205 C256 162.9
C201 N251 C205 C256 72.2
C263 N251 C205 N201 -168.4
C213 N251 C205 N201 147.4
C255 N251 C205 N201 14.3
C251 N251 C205 N201 -51.5
C259 N251 C205 N201 46.3
C201 N251 C205 N201 -44.4
N251 N201 C205 C206 -56.4
C251 N201 C205 C206 31.8
C255 N201 C205 C206 142.6
C259 N201 C205 C206 -161.5
C209 N201 C205 C206 166.8
C201 N201 C205 C206 56
C213 N201 C205 C206 -63.9
C263 N201 C205 C206 -49.7
C251 N201 C205 N251 88.2
C255 N201 C205 N251 -161
C259 N201 C205 N251 -105
C209 N201 C205 N251 -136.8
C201 N201 C205 N251 112.5
C213 N201 C205 N251 -7.5
C263 N201 C205 N251 6.7
N251 N201 C205 C256 -76.8
C251 N201 C205 C256 11.4
C255 N201 C205 C256 122.2
C259 N201 C205 C256 178.2
C209 N201 C205 C256 146.4
C201 N201 C205 C256 35.7
C213 N201 C205 C256 -84.3
C263 N201 C205 C256 -70.1
N251 C205 C206 C256 -155.5
N201 C205 C206 C256 -134.5
N251 C205 C206 C207 150.3
C256 C205 C206 C207 -54.2
N201 C205 C206 C207 171.2
N251 C205 C206 C255 -61.4
C256 C205 C206 C255 94.1
N201 C205 C206 C255 -40.5
C256 C206 C207 C257 -13.9
C205 C206 C207 C257 81.6
C255 C206 C207 C257 75.9
C205 C206 C207 C256 95.5
C255 C206 C207 C256 89.8
C256 C206 C207 C258 -69.7
C205 C206 C207 C258 25.8
C255 C206 C207 C258 20.2
C256 C206 C207 C208 -34
C205 C206 C207 C208 61.5
C255 C206 C207 C208 55.8
C251 N201 C255 N251 94.4
C259 N201 C255 N251 -108.9
C209 N201 C255 N251 -139.3
C201 N201 C255 N251 115.6
C205 N201 C255 N251 18.1
C213 N201 C255 N251 -13
C263 N201 C255 N251 5.8
N251 N201 C255 C206 -45.8
C251 N201 C255 C206 48.7
C259 N201 C255 C206 -154.7
C209 N201 C255 C206 174.9
C201 N201 C255 C206 69.8
C205 N201 C255 C206 -27.7
C213 N201 C255 C206 -58.8
C263 N201 C255 C206 -40
N251 N201 C255 C256 -59.1
C251 N201 C255 C256 35.4
C259 N201 C255 C256 -168
C209 N201 C255 C256 161.7
C201 N201 C255 C256 56.5
C205 N201 C255 C256 -41
C213 N201 C255 C256 -72
C263 N201 C255 C256 -53.3
C263 N251 C255 N201 -167.9
C213 N251 C255 N201 78.2
C251 N251 C255 N201 -46.8
C205 N251 C255 N201 -164.5
C259 N251 C255 N201 47.8
C201 N251 C255 N201 -43.7
N201 N251 C255 C206 135.2
C263 N251 C255 C206 -32.6
C213 N251 C255 C206 -146.6
C251 N251 C255 C206 88.4
C205 N251 C255 C206 -29.3
C259 N251 C255 C206 -176.9
C201 N251 C255 C206 91.5
N201 N251 C255 C256 129.5
C263 N251 C255 C256 -38.4
C213 N251 C255 C256 -152.3
C251 N251 C255 C256 82.6
C205 N251 C255 C256 -35.1
C259 N251 C255 C256 177.3
C201 N251 C255 C256 85.7
C256 C206 C255 N201 -142.6
C205 C206 C255 N201 129.7
C207 C206 C255 N201 162.7
C256 C206 C255 N251 -162.8
C205 C206 C255 N251 109.4
C207 C206 C255 N251 142.4
C205 C206 C255 C256 -87.7
C207 C206 C255 C256 -54.7
C205 C206 C256 C207 -93.9
C255 C206 C256 C207 -104.3
C207 C206 C256 C205 93.9
C255 C206 C256 C205 -10.4
C205 C206 C256 C257 -71
C207 C206 C256 C257 22.9
C255 C206 C256 C257 -81.4
C205 C206 C256 C255 10.4
C207 C206 C256 C255 104.3
C257 C207 C256 C206 165.9
C258 C207 C256 C206 141.1
C208 C207 C256 C206 151.6
C257 C207 C256 C205 108.5
C258 C207 C256 C205 83.7
C208 C207 C256 C205 94.1
C206 C207 C256 C205 -57.5
C258 C207 C256 C257 -24.8
C208 C207 C256 C257 -14.4
C206 C207 C256 C257 -165.9
C257 C207 C256 C255 103.3
C258 C207 C256 C255 78.5
C208 C207 C256 C255 88.9
C206 C207 C256 C255 -62.6
N251 C205 C256 C206 27.1
N201 C205 C256 C206 54.4
C206 C205 C256 C207 98.4
N251 C205 C256 C207 125.6
N201 C205 C256 C207 152.8
C206 C205 C256 C257 150.5
N251 C205 C256 C257 177.7
N201 C205 C256 C257 -155.1
C206 C205 C256 C255 -111.7
N251 C205 C256 C255 -84.6
N201 C205 C256 C255 -57.3
N201 C255 C256 C206 42.1
N251 C255 C256 C206 17.4
N201 C255 C256 C207 136.4
N251 C255 C256 C207 111.6
C206 C255 C256 C207 94.2
N201 C255 C256 C205 104.9
N251 C255 C256 C205 80.2
C206 C255 C256 C205 62.8
N201 C255 C256 C257 -169.1
N251 C255 C256 C257 166.2
C206 C255 C256 C257 148.8
C256 C207 C257 C208 -151.6
C258 C207 C257 C208 11.2
C206 C207 C257 C208 -145.9
C256 C207 C257 C258 -162.9
C208 C207 C257 C258 -11.2
C206 C207 C257 C258 -157.1
C258 C207 C257 C256 162.9
C208 C207 C257 C256 151.6
C206 C207 C257 C256 5.7
C206 C256 C257 C208 12.3
C207 C256 C257 C208 41.5
C205 C256 C257 C208 -44.9
C255 C256 C257 C208 -55.3
C206 C256 C257 C207 -29.2
C205 C256 C257 C207 -86.4
C255 C256 C257 C207 -96.8
C206 C256 C257 C258 -12.6
C207 C256 C257 C258 16.6
C205 C256 C257 C258 -69.8
C255 C256 C257 C258 -80.2
C207 C257 C208 C258 -20.9
C256 C257 C208 C258 -52.5
C258 C257 C208 C207 20.9
C256 C257 C208 C207 -31.7
C256 C207 C208 C257 28.4
C258 C207 C208 C257 -162.8
C206 C207 C208 C257 41.8
C257 C207 C208 C258 162.8
C256 C207 C208 C258 -168.9
C206 C207 C208 C258 -155.4
C257 C208 C258 C207 18.9
C207 C208 C258 C257 -18.9
C257 C207 C258 C208 -9.4
C256 C207 C258 C208 16.9
C206 C207 C258 C208 53
C256 C207 C258 C257 26.3
C208 C207 C258 C257 9.4
C206 C207 C258 C257 62.4
C207 C257 C258 C208 156.4
C256 C257 C258 C208 141.7
C208 C257 C258 C207 -156.4
C256 C257 C258 C207 -14.7
N251 N201 C209 C259 2.4
C251 N201 C209 C259 -135.2
C255 N201 C209 C259 95.2
C201 N201 C209 C259 -156.8
C205 N201 C209 C259 89.4
C213 N201 C209 C259 -43.8
C263 N201 C209 C259 -19.4
N251 N201 C209 C210 62.2
C251 N201 C209 C210 -75.5
C255 N201 C209 C210 154.9
C259 N201 C209 C210 59.8
C201 N201 C209 C210 -97.1
C205 N201 C209 C210 149.2
C213 N201 C209 C210 16
C263 N201 C209 C210 40.4
N251 N201 C209 C260 89
C251 N201 C209 C260 -48.6
C255 N201 C209 C260 -178.2
C259 N201 C209 C260 86.6
C201 N201 C209 C260 -70.2
C205 N201 C209 C260 176.1
C213 N201 C209 C260 42.8
C263 N201 C209 C260 67.3
N251 N201 C209 C211 42.4
C251 N201 C209 C211 -95.2
C255 N201 C209 C211 135.2
C259 N201 C209 C211 40
C201 N201 C209 C211 -116.8
C205 N201 C209 C211 129.5
C213 N201 C209 C211 -3.8
C263 N201 C209 C211 20.7
C259 C209 C210 C211 -69
N201 C209 C210 C211 -128.6
C260 C209 C210 C211 91.7
C259 C209 C210 C260 -160.7
N201 C209 C210 C260 139.8
C211 C209 C210 C260 -91.7
N201 C209 C210 C259 -59.5
C260 C209 C210 C259 160.7
C211 C209 C210 C259 69
C259 C209 C210 C212 -75.2
N201 C209 C210 C212 -134.8
C260 C209 C210 C212 85.5
C211 C209 C210 C212 -6.2
C259 C209 C210 C261 -113.3
N201 C209 C210 C261 -172.8
C260 C209 C210 C261 47.4
C211 C209 C210 C261 -44.2
C260 C210 C211 C212 -67.1
C259 C210 C211 C212 -177.3
C209 C210 C211 C212 -148.3
C261 C210 C211 C212 -75.1
C259 C210 C211 C260 -110.2
C209 C210 C211 C260 -81.3
C212 C210 C211 C260 67.1
C261 C210 C211 C260 -8
C260 C210 C211 C261 8
C259 C210 C211 C261 -102.2
C209 C210 C211 C261 -73.2
C212 C210 C211 C261 75.1
C260 C210 C211 C262 -36.3
C259 C210 C211 C262 -146.6
C209 C210 C211 C262 -117.6
C212 C210 C211 C262 30.7
C261 C210 C211 C262 -44.4
C260 C210 C211 C259 110.2
C209 C210 C211 C259 29
C212 C210 C211 C259 177.3
C261 C210 C211 C259 102.2
C260 C210 C211 C209 81.3
C259 C210 C211 C209 -29
C212 C210 C211 C209 148.3
C261 C210 C211 C209 73.2
C259 C209 C211 C210 96.9
N201 C209 C211 C210 53.8
C260 C209 C211 C210 -60.9
C259 C209 C211 C212 -105.2
C210 C209 C211 C212 157.9
N201 C209 C211 C212 -148.2
C260 C209 C211 C212 97
C259 C209 C211 C260 157.8
C210 C209 C211 C260 60.9
N201 C209 C211 C260 114.8
C259 C209 C211 C261 -149.9
C210 C209 C211 C261 113.2
N201 C209 C211 C261 167
C260 C209 C211 C261 52.2
C259 C209 C211 C262 -164.8
C210 C209 C211 C262 98.3
N201 C209 C211 C262 152.1
C260 C209 C211 C262 37.3
C210 C209 C211 C259 -96.9
N201 C209 C211 C259 -43
C260 C209 C211 C259 -157.8
C210 C211 C212 C262 41.4
C260 C211 C212 C262 -11.7
C261 C211 C212 C262 -40.1
C259 C211 C212 C262 -134.5
C209 C211 C212 C262 -88.7
C210 C211 C212 C261 81.5
C260 C211 C212 C261 28.4
C262 C211 C212 C261 40.1
C259 C211 C212 C261 -94.4
C209 C211 C212 C261 -48.6
C260 C211 C212 C210 -53.1
C261 C211 C212 C210 -81.5
C262 C211 C212 C210 -41.4
C259 C211 C212 C210 -175.9
C209 C211 C212 C210 -130.1
C260 C210 C212 C211 113.5
C259 C210 C212 C211 2.8
C209 C210 C212 C211 34.5
C261 C210 C212 C211 95.1
C211 C210 C212 C262 -139.5
C260 C210 C212 C262 -26
C259 C210 C212 C262 -136.7
C209 C210 C212 C262 -105
C261 C210 C212 C262 -44.4
C211 C210 C212 C261 -95.1
C260 C210 C212 C261 18.4
C259 C210 C212 C261 -92.3
C209 C210 C212 C261 -60.7
N201 C209 C259 C210 104.3
C260 C209 C259 C210 -12
C211 C209 C259 C210 -27.8
C210 C209 C259 N201 -104.3
C260 C209 C259 N201 -116.3
C211 C209 C259 N201 -132
C210 C209 C259 C211 27.8
N201 C209 C259 C211 132
C260 C209 C259 C211 15.8
C210 C209 C259 N251 -104.9
N201 C209 C259 N251 -0.7
C260 C209 C259 N251 -116.9
C211 C209 C259 N251 -132.7
C210 C209 C259 C260 12
N201 C209 C259 C260 116.3
C211 C209 C259 C260 -15.8
C211 C210 C259 C209 119
C260 C210 C259 C209 20.1
C212 C210 C259 C209 118.5
C261 C210 C259 C209 71.6
C211 C210 C259 N201 -154.8
C260 C210 C259 N201 106.3
C209 C210 C259 N201 86.2
C212 C210 C259 N201 -155.3
C261 C210 C259 N201 157.9
C260 C210 C259 C211 -98.9
C209 C210 C259 C211 -119
C212 C210 C259 C211 -0.5
C261 C210 C259 C211 -47.4
C211 C210 C259 N251 -131.3
C260 C210 C259 N251 129.7
C209 C210 C259 N251 109.6
C212 C210 C259 N251 -131.8
C261 C210 C259 N251 -178.7
C211 C210 C259 C260 98.9
C209 C210 C259 C260 -20.1
C212 C210 C259 C260 98.4
C261 C210 C259 C260 51.5
N251 N201 C259 C209 -178.3
C251 N201 C259 C209 61.7
C255 N201 C259 C209 -90.1
C201 N201 C259 C209 29.7
C205 N201 C259 C209 -101.8
C213 N201 C259 C209 139.5
C263 N201 C259 C209 167
N251 N201 C259 C210 96.3
C251 N201 C259 C210 -23.7
C255 N201 C259 C210 -175.4
C209 N201 C259 C210 -85.3
C201 N201 C259 C210 -55.7
C205 N201 C259 C210 172.8
C213 N201 C259 C210 54.1
C263 N201 C259 C210 81.7
N251 N201 C259 C211 79
C251 N201 C259 C211 -41
C255 N201 C259 C211 167.2
C209 N201 C259 C211 -102.7
C201 N201 C259 C211 -73
C205 N201 C259 C211 155.5
C213 N201 C259 C211 36.8
C263 N201 C259 C211 64.3
C251 N201 C259 N251 -120
C255 N201 C259 N251 88.3
C209 N201 C259 N251 178.3
C201 N201 C259 N251 -152
C205 N201 C259 N251 76.5
C213 N201 C259 N251 -42.2
C263 N201 C259 N251 -14.6
N251 N201 C259 C260 127.8
C251 N201 C259 C260 7.8
C255 N201 C259 C260 -143.9
C209 N201 C259 C260 -53.9
C201 N201 C259 C260 -24.2
C205 N201 C259 C260 -155.7
C213 N201 C259 C260 85.6
C263 N201 C259 C260 113.2
C210 C211 C259 C209 -62.8
C212 C211 C259 C209 115.4
C260 C211 C259 C209 -18.5
C261 C211 C259 C209 32.1
C262 C211 C259 C209 25.1
C212 C211 C259 C210 178.2
C260 C211 C259 C210 44.3
C261 C211 C259 C210 94.9
C262 C211 C259 C210 87.9
C209 C211 C259 C210 62.8
C210 C211 C259 N201 33.7
C212 C211 C259 N201 -148.2
C260 C211 C259 N201 77.9
C261 C211 C259 N201 128.6
C262 C211 C259 N201 121.6
C209 C211 C259 N201 96.5
C210 C211 C259 N251 60.8
C212 C211 C259 N251 -121
C260 C211 C259 N251 105.1
C261 C211 C259 N251 155.7
C262 C211 C259 N251 148.7
C209 C211 C259 N251 123.6
C210 C211 C259 C260 -44.3
C212 C211 C259 C260 133.9
C261 C211 C259 C260 50.7
C262 C211 C259 C260 43.7
C209 C211 C259 C260 18.5
N201 N251 C259 C209 1.8
C263 N251 C259 C209 151.7
C213 N251 C259 C209 121.9
C255 N251 C259 C209 -64.6
C251 N251 C259 C209 33.5
C205 N251 C259 C209 -73.7
C201 N251 C259 C209 18.5
N201 N251 C259 C210 -89.7
C263 N251 C259 C210 60.3
C213 N251 C259 C210 30.4
C255 N251 C259 C210 -156.1
C251 N251 C259 C210 -57.9
C205 N251 C259 C210 -165.2
C201 N251 C259 C210 -72.9
C263 N251 C259 N201 150
C213 N251 C259 N201 120.2
C255 N251 C259 N201 -66.4
C251 N251 C259 N201 31.8
C205 N251 C259 N201 -75.5
C201 N251 C259 N201 16.8
N201 N251 C259 C211 -117.9
C263 N251 C259 C211 32
C213 N251 C259 C211 2.2
C255 N251 C259 C211 175.7
C251 N251 C259 C211 -86.2
C205 N251 C259 C211 166.6
C201 N251 C259 C211 -101.2
N201 N251 C259 C260 -61.9
C263 N251 C259 C260 88.1
C213 N251 C259 C260 58.3
C255 N251 C259 C260 -128.3
C251 N251 C259 C260 -30.1
C205 N251 C259 C260 -137.4
C201 N251 C259 C260 -45.1
C259 C210 C260 C211 101.5
C209 C210 C260 C211 111.8
C212 C210 C260 C211 -9.3
C261 C210 C260 C211 7.7
C211 C210 C260 C261 -7.7
C259 C210 C260 C261 93.8
C209 C210 C260 C261 104.1
C212 C210 C260 C261 -17
C211 C210 C260 C209 -111.8
C259 C210 C260 C209 -10.3
C212 C210 C260 C209 -121.2
C261 C210 C260 C209 -104.1
C211 C210 C260 C259 -101.5
C209 C210 C260 C259 10.3
C212 C210 C260 C259 -110.9
C261 C210 C260 C259 -93.8
C211 C210 C260 C262 21.9
C259 C210 C260 C262 123.4
C209 C210 C260 C262 133.7
C212 C210 C260 C262 12.5
C261 C210 C260 C262 29.6
C212 C211 C260 C210 158.1
C261 C211 C260 C210 -171.2
C262 C211 C260 C210 150.7
C259 C211 C260 C210 -47.6
C209 C211 C260 C210 -56
C210 C211 C260 C261 171.2
C212 C211 C260 C261 -30.7
C262 C211 C260 C261 -38.1
C259 C211 C260 C261 123.5
C209 C211 C260 C261 115.2
C210 C211 C260 C209 56
C212 C211 C260 C209 -145.9
C261 C211 C260 C209 -115.2
C262 C211 C260 C209 -153.3
C259 C211 C260 C209 8.3
C210 C211 C260 C259 47.6
C212 C211 C260 C259 -154.2
C261 C211 C260 C259 -123.5
C262 C211 C260 C259 -161.7
C209 C211 C260 C259 -8.3
C210 C211 C260 C262 -150.7
C212 C211 C260 C262 7.5
C261 C211 C260 C262 38.1
C259 C211 C260 C262 161.7
C209 C211 C260 C262 153.3
C259 C209 C260 C210 17.4
N201 C209 C260 C210 -46.8
C211 C209 C260 C210 36.1
C259 C209 C260 C211 -18.7
C210 C209 C260 C211 -36.1
N201 C209 C260 C211 -82.9
C259 C209 C260 C261 -73.3
C210 C209 C260 C261 -90.7
N201 C209 C260 C261 -137.5
C211 C209 C260 C261 -54.6
C210 C209 C260 C259 -17.4
N201 C209 C260 C259 -64.2
C211 C209 C260 C259 18.7
C259 C209 C260 C262 -43
C210 C209 C260 C262 -60.4
N201 C209 C260 C262 -107.2
C211 C209 C260 C262 -24.3
C209 C259 C260 C210 -156
N201 C259 C260 C210 -83.2
C211 C259 C260 C210 45.6
N251 C259 C260 C210 -61.9
C209 C259 C260 C211 158.3
C210 C259 C260 C211 -45.6
N201 C259 C260 C211 -128.8
N251 C259 C260 C211 -107.6
C209 C259 C260 C261 111.5
C210 C259 C260 C261 -92.4
N201 C259 C260 C261 -175.6
C211 C259 C260 C261 -46.8
N251 C259 C260 C261 -154.4
C210 C259 C260 C209 156
N201 C259 C260 C209 72.8
C211 C259 C260 C209 -158.3
N251 C259 C260 C209 94.1
C209 C259 C260 C262 144
C210 C259 C260 C262 -60
N201 C259 C260 C262 -143.2
C211 C259 C260 C262 -14.4
N251 C259 C260 C262 -122
C211 C212 C261 C262 -124.8
C210 C212 C261 C262 -114.9
C262 C212 C261 C211 124.8
C210 C212 C261 C211 9.9
C211 C212 C261 C260 -22.9
C262 C212 C261 C260 102
C210 C212 C261 C260 -13
C211 C212 C261 C210 -9.9
C262 C212 C261 C210 114.9
C210 C211 C261 C262 -123.4
C212 C211 C261 C262 36.5
C260 C211 C261 C262 -116.8
C259 C211 C261 C262 -175.4
C209 C211 C261 C262 -164
C210 C211 C261 C212 -159.9
C260 C211 C261 C212 -153.3
C262 C211 C261 C212 -36.5
C259 C211 C261 C212 148.1
C209 C211 C261 C212 159.5
C210 C211 C261 C260 -6.6
C212 C211 C261 C260 153.3
C262 C211 C261 C260 116.8
C259 C211 C261 C260 -58.6
C209 C211 C261 C260 -47.3
C212 C211 C261 C210 159.9
C260 C211 C261 C210 6.6
C262 C211 C261 C210 123.4
C259 C211 C261 C210 -52
C209 C211 C261 C210 -40.7
C210 C260 C261 C262 66.1
C211 C260 C261 C262 60.5
C209 C260 C261 C262 129
C259 C260 C261 C262 106.9
C210 C260 C261 C212 22.4
C211 C260 C261 C212 16.8
C209 C260 C261 C212 85.3
C259 C260 C261 C212 63.2
C262 C260 C261 C212 -43.7
C210 C260 C261 C211 5.6
C209 C260 C261 C211 68.5
C259 C260 C261 C211 46.4
C262 C260 C261 C211 -60.5
C211 C260 C261 C210 -5.6
C209 C260 C261 C210 62.9
C259 C260 C261 C210 40.8
C262 C260 C261 C210 -66.1
C211 C210 C261 C262 52.7
C260 C210 C261 C262 -116.7
C259 C210 C261 C262 141.1
C209 C210 C261 C262 170.2
C212 C210 C261 C262 38.8
C211 C210 C261 C212 14
C260 C210 C261 C212 -155.5
C259 C210 C261 C212 102.3
C209 C210 C261 C212 131.4
C260 C210 C261 C211 -169.4
C259 C210 C261 C211 88.3
C209 C210 C261 C211 117.5
C212 C210 C261 C211 -14
C211 C210 C261 C260 169.4
C259 C210 C261 C260 -102.3
C209 C210 C261 C260 -73.1
C212 C210 C261 C260 155.5
C211 C212 C262 C261 52.2
C210 C212 C262 C261 58.4
C261 C212 C262 C211 -52.2
C210 C212 C262 C211 6.2
C211 C212 C262 C260 6.9
C261 C212 C262 C260 -45.3
C210 C212 C262 C260 13.1
C211 C261 C262 C212 -33.4
C260 C261 C262 C212 -85.2
C210 C261 C262 C212 -55.8
C212 C261 C262 C211 33.4
C260 C261 C262 C211 -51.8
C210 C261 C262 C211 -22.3
C212 C261 C262 C260 85.2
C211 C261 C262 C260 51.8
C210 C261 C262 C260 29.4
C210 C211 C262 C212 -164.4
C260 C211 C262 C212 170.3
C261 C211 C262 C212 118.8
C259 C211 C262 C212 128.4
C209 C211 C262 C212 140.7
C210 C211 C262 C261 76.7
C212 C211 C262 C261 -118.8
C260 C211 C262 C261 51.5
C259 C211 C262 C261 9.6
C209 C211 C262 C261 21.9
C210 C211 C262 C260 25.2
C212 C211 C262 C260 -170.3
C261 C211 C262 C260 -51.5
C259 C211 C262 C260 -41.9
C209 C211 C262 C260 -29.6
C210 C260 C262 C212 -24
C211 C260 C262 C212 -6.1
C261 C260 C262 C212 90.6
C209 C260 C262 C212 26.3
C259 C260 C262 C212 10.3
C210 C260 C262 C261 -114.7
C211 C260 C262 C261 -96.7
C209 C260 C262 C261 -64.4
C259 C260 C262 C261 -80.4
C210 C260 C262 C211 -17.9
C261 C260 C262 C211 96.7
C209 C260 C262 C211 32.4
C259 C260 C262 C211 16.3
N201 N251 C213 C263 -163.4
C255 N251 C213 C263 123.5
C251 N251 C213 C263 -110.5
C205 N251 C213 C263 51.3
C259 N251 C213 C263 153.5
C201 N251 C213 C263 -116.5
N201 N251 C213 C214 109
C263 N251 C213 C214 -87.6
C255 N251 C213 C214 35.9
C251 N251 C213 C214 161.9
C205 N251 C213 C214 -36.3
C259 N251 C213 C214 65.9
C201 N251 C213 C214 155.9
C263 N251 C213 N201 163.4
C255 N251 C213 N201 -73.1
C251 N251 C213 N201 52.9
C205 N251 C213 N201 -145.3
C259 N251 C213 N201 -43.1
C201 N251 C213 N201 46.9
N201 N251 C213 C251 -52.9
C263 N251 C213 C251 110.5
C255 N251 C213 C251 -126
C205 N251 C213 C251 161.8
C259 N251 C213 C251 -96
C201 N251 C213 C251 -6
N251 N201 C213 C263 14.4
C251 N201 C213 C263 -91.4
C255 N201 C213 C263 32.3
C259 N201 C213 C263 134
C209 N201 C213 C263 154.3
C201 N201 C213 C263 -95.8
C205 N201 C213 C263 24.2
C251 N201 C213 N251 -105.9
C255 N201 C213 N251 17.9
C259 N201 C213 N251 119.6
C209 N201 C213 N251 139.8
C201 N201 C213 N251 -110.2
C205 N201 C213 N251 9.8
C263 N201 C213 N251 -14.4
N251 N201 C213 C214 -77.2
C251 N201 C213 C214 176.9
C255 N201 C213 C214 -59.3
C259 N201 C213 C214 42.4
C209 N201 C213 C214 62.6
C201 N201 C213 C214 172.6
C205 N201 C213 C214 -67.4
C263 N201 C213 C214 -91.6
N251 N201 C213 C251 105.9
C255 N201 C213 C251 123.7
C259 N201 C213 C251 -134.5
C209 N201 C213 C251 -114.3
C201 N201 C213 C251 -4.3
C205 N201 C213 C251 115.6
C263 N201 C213 C251 91.4
C201 C251 C213 C263 112
N201 C251 C213 C263 83.6
N251 C251 C213 C263 54.3
C252 C251 C213 C263 126.2
C201 C251 C213 N251 57.7
N201 C251 C213 N251 29.4
C252 C251 C213 N251 72
C201 C251 C213 C214 22.9
N201 C251 C213 C214 -5.5
N251 C251 C213 C214 -34.8
C252 C251 C213 C214 37.1
C201 C251 C213 N201 28.3
N251 C251 C213 N201 -29.4
C252 C251 C213 N201 42.6
C263 C213 C214 C215 73.8
N251 C213 C214 C215 133.6
N201 C213 C214 C215 156.4
C251 C213 C214 C215 160.1
C263 C213 C214 C264 -2
N251 C213 C214 C264 57.8
N201 C213 C214 C264 80.7
C251 C213 C214 C264 84.3
N251 C213 C214 C263 59.8
N201 C213 C214 C263 82.6
C251 C213 C214 C263 86.3
C213 C214 C215 C266 -158.6
C264 C214 C215 C266 -71.2
C263 C214 C215 C266 -122.5
C213 C214 C215 C265 -94
C264 C214 C215 C265 -6.6
C263 C214 C215 C265 -57.9
C213 C214 C215 C216 -80.6
C264 C214 C215 C216 6.7
C263 C214 C215 C216 -44.5
C213 C214 C215 C264 -87.4
C263 C214 C215 C264 -51.3
C266 C215 C216 C265 85.6
C214 C215 C216 C265 -86.5
C264 C215 C216 C265 -80.1
C265 C215 C216 C266 -85.6
C214 C215 C216 C266 -172.1
C264 C215 C216 C266 -165.7
C266 C215 C216 C264 165.7
C265 C215 C216 C264 80.1
C214 C215 C216 C264 -6.4
C214 C213 C263 N251 101.9
N201 C213 C263 N251 -6.5
C251 C213 C263 N251 -46
N251 C213 C263 C264 -99.7
C214 C213 C263 C264 2.2
N201 C213 C263 C264 -106.2
C251 C213 C263 C264 -145.7
N251 C213 C263 C214 -101.9
N201 C213 C263 C214 -108.3
C251 C213 C263 C214 -147.8
N251 C213 C263 N201 6.5
C214 C213 C263 N201 108.3
C251 C213 C263 N201 -39.5
N201 N251 C263 C213 46
C255 N251 C263 C213 -165.1
C251 N251 C263 C213 76.3
C205 N251 C263 C213 -166.2
C259 N251 C263 C213 -38.3
C201 N251 C263 C213 85.1
N201 N251 C263 C264 146.3
C213 N251 C263 C264 100.3
C255 N251 C263 C264 -64.8
C251 N251 C263 C264 176.6
C205 N251 C263 C264 -65.9
C259 N251 C263 C264 62
C201 N251 C263 C264 -174.6
N201 N251 C263 C214 93.1
C213 N251 C263 C214 47.1
C255 N251 C263 C214 -118
C251 N251 C263 C214 123.3
C205 N251 C263 C214 -119.1
C259 N251 C263 C214 8.8
C201 N251 C263 C214 132.2
C213 N251 C263 N201 -46
C255 N251 C263 N201 148.9
C251 N251 C263 N201 30.3
C205 N251 C263 N201 147.8
C259 N251 C263 N201 -84.3
C201 N251 C263 N201 39.1
C215 C214 C263 C213 -109.3
C264 C214 C263 C213 177.5
C213 C214 C263 N251 -65.3
C215 C214 C263 N251 -174.5
C264 C214 C263 N251 112.2
C213 C214 C263 C264 -177.5
C215 C214 C263 C264 73.2
C213 C214 C263 N201 -57.3
C215 C214 C263 N201 -166.6
C264 C214 C263 N201 120.2
N251 N201 C263 C213 -131.2
C251 N201 C263 C213 84.5
C255 N201 C263 C213 -155.7
C259 N201 C263 C213 -51
C209 N201 C263 C213 -40.7
C201 N201 C263 C213 95.6
C205 N201 C263 C213 -158.6
C251 N201 C263 N251 -144.3
C255 N201 C263 N251 -24.5
C259 N201 C263 N251 80.2
C209 N201 C263 N251 90.5
C201 N201 C263 N251 -133.2
C205 N201 C263 N251 -27.5
C213 N201 C263 N251 131.2
N251 N201 C263 C264 -35.1
C251 N201 C263 C264 -179.4
C255 N201 C263 C264 -59.6
C259 N201 C263 C264 45
C209 N201 C263 C264 55.4
C201 N201 C263 C264 -168.3
C205 N201 C263 C264 -62.6
C213 N201 C263 C264 96.1
N251 N201 C263 C214 -86
C251 N201 C263 C214 129.7
C255 N201 C263 C214 -110.5
C259 N201 C263 C214 -5.8
C209 N201 C263 C214 4.5
C201 N201 C263 C214 140.8
C205 N201 C263 C214 -113.4
C213 N201 C263 C214 45.2
C213 C263 C264 C214 -1.9
N251 C263 C264 C214 -71.6
N201 C263 C264 C214 -66.9
C213 C263 C264 C265 -84
N251 C263 C264 C265 -153.7
C214 C263 C264 C265 -82
N201 C263 C264 C265 -149
C213 C263 C264 C216 -107
N251 C263 C264 C216 -176.8
C214 C263 C264 C216 -105.1
N201 C263 C264 C216 -172.1
C213 C263 C264 C215 -52.7
N251 C263 C264 C215 -122.5
C214 C263 C264 C215 -50.8
N201 C263 C264 C215 -117.8
C213 C214 C264 C263 1.5
C215 C214 C264 C263 -99.4
C213 C214 C264 C265 105.4
C215 C214 C264 C265 4.4
C263 C214 C264 C265 103.9
C213 C214 C264 C216 94.4
C215 C214 C264 C216 -6.6
C263 C214 C264 C216 92.8
C213 C214 C264 C215 101
C263 C214 C264 C215 99.4
C265 C216 C264 C263 101.5
C266 C216 C264 C263 86.4
C215 C216 C264 C263 78.6
C265 C216 C264 C214 29.2
C266 C216 C264 C214 14.1
C215 C216 C264 C214 6.2
C266 C216 C264 C265 -15.2
C215 C216 C264 C265 -23
C265 C216 C264 C215 23
C266 C216 C264 C215 7.8
C266 C215 C264 C263 -119.5
C265 C215 C264 C263 -118.5
C214 C215 C264 C263 69.2
C216 C215 C264 C263 -103.1
C266 C215 C264 C214 171.3
C265 C215 C264 C214 172.3
C216 C215 C264 C214 -172.4
C266 C215 C264 C265 -1
C214 C215 C264 C265 -172.3
C216 C215 C264 C265 15.4
C266 C215 C264 C216 -16.4
C265 C215 C264 C216 -15.4
C214 C215 C264 C216 172.4
C266 C216 C265 C215 63.9
C264 C216 C265 C215 -90.7
C215 C216 C265 C266 -63.9
C264 C216 C265 C266 -154.7
C266 C216 C265 C264 154.7
C215 C216 C265 C264 90.7
C266 C215 C265 C216 -89.6
C214 C215 C265 C216 97.7
C264 C215 C265 C216 91.3
C214 C215 C265 C266 -172.7
C216 C215 C265 C266 89.6
C264 C215 C265 C266 -179.1
C266 C215 C265 C264 179.1
C214 C215 C265 C264 6.4
C216 C215 C265 C264 -91.3
C263 C264 C265 C216 -82.5
C214 C264 C265 C216 -152.1
C215 C264 C265 C216 -146.1
C263 C264 C265 C215 63.6
C214 C264 C265 C215 -6
C216 C264 C265 C215 146.1
C263 C264 C265 C266 64.6
C214 C264 C265 C266 -5
C216 C264 C265 C266 147.1
C215 C264 C265 C266 1
C214 C215 C266 C265 66.9
C216 C215 C266 C265 -13.6
C264 C215 C266 C265 0.9
C265 C215 C266 C216 13.6
C214 C215 C266 C216 80.6
C264 C215 C266 C216 14.5
C216 C265 C266 C215 138.4
C264 C265 C266 C215 -1.3
C215 C265 C266 C216 -138.4
C264 C265 C266 C216 -139.8
C265 C216 C266 C215 -36.7
C264 C216 C266 C215 -13.4
C215 C216 C266 C265 36.7
C264 C216 C266 C265 23.3
C313 N301 C301 C302 -179.4
C305 N301 C301 C302 -56.2
C309 N301 C301 C302 61.8
N301 C301 C302 C353 172.3
N301 C301 C302 C303 -164.4
C301 C302 C303 C353 -118.3
C301 C302 C303 C304 -66.3
C353 C302 C303 C304 52
C301 C302 C303 C354 -79.8
C353 C302 C303 C354 38.5
C304 C303 C353 C354 -5.3
C302 C303 C353 C354 124.8
C304 C303 C353 C302 -130.2
C354 C303 C353 C302 -124.8
C302 C303 C353 C304 130.2
C354 C303 C353 C304 5.3
C301 C302 C353 C303 69.6
C301 C302 C353 C354 -43.2
C303 C302 C353 C354 -112.8
C301 C302 C353 C304 -14.3
C303 C302 C353 C304 -83.9
C303 C353 C304 C354 -167.6
C302 C353 C304 C354 -82.5
C354 C353 C304 C303 167.6
C302 C353 C304 C303 85.1
C353 C303 C304 C354 11.1
C302 C303 C304 C354 -39.8
C302 C303 C304 C353 -50.9
C354 C303 C304 C353 -11.1
C303 C304 C354 C353 -5.1
C353 C304 C354 C303 5.1
C303 C353 C354 C304 13.1
C302 C353 C354 C304 114.9
C302 C353 C354 C303 101.8
C304 C353 C354 C303 -13.1
C353 C303 C354 C304 -166.1
C302 C303 C354 C304 144.1
C304 C303 C354 C353 166.1
C302 C303 C354 C353 -49.8
C313 N301 C305 C356 66.5
C301 N301 C305 C356 -53.8
C309 N301 C305 C356 -173.3
C313 N301 C305 C306 55.1
C301 N301 C305 C306 -65.2
C309 N301 C305 C306 175.3
C356 C305 C306 C307 58.2
N301 C305 C306 C307 179.3
C356 C305 C306 C357 85.1
N301 C305 C306 C357 -153.8
C305 C306 C307 C357 101.8
C305 C306 C307 C358 110.2
C357 C306 C307 C358 8.4
C305 C306 C307 C356 -62.6
C357 C306 C307 C356 -164.4
C305 C306 C307 C308 -175.2
C357 C306 C307 C308 83
C357 C307 C308 C358 -31.6
C356 C307 C308 C358 -135.1
C306 C307 C308 C358 -123.5
C358 C307 C308 C357 31.6
C356 C307 C308 C357 -103.5
C306 C307 C308 C357 -91.9
C306 C305 C356 C307 -107.3
N301 C305 C356 C307 -171.2
C306 C305 C356 C357 -81.2
N301 C305 C356 C357 -145
C357 C307 C356 C305 86.4
C358 C307 C356 C305 93.8
C308 C307 C356 C305 175.6
C306 C307 C356 C305 102.6
C358 C307 C356 C357 7.4
C308 C307 C356 C357 89.2
C306 C307 C356 C357 16.2
C356 C307 C357 C358 172
C308 C307 C357 C358 52.3
C306 C307 C357 C358 169
C358 C307 C357 C308 -52.3
C356 C307 C357 C308 119.8
C306 C307 C357 C308 116.8
C358 C307 C357 C306 -169
C356 C307 C357 C306 3
C308 C307 C357 C306 -116.8
C358 C307 C357 C356 -172
C308 C307 C357 C356 -119.8
C306 C307 C357 C356 -3
C358 C308 C357 C307 128.4
C307 C308 C357 C358 -128.4
C307 C308 C357 C306 50.3
C358 C308 C357 C306 178.7
C307 C308 C357 C356 41.5
C358 C308 C357 C356 169.9
C305 C306 C357 C307 -85.9
C305 C306 C357 C358 -137.9
C307 C306 C357 C358 -52
C305 C306 C357 C308 -143.3
C307 C306 C357 C308 -57.4
C305 C306 C357 C356 -71.7
C307 C306 C357 C356 14.2
C305 C356 C357 C307 -103.3
C305 C356 C357 C358 -126.8
C307 C356 C357 C358 -23.5
C305 C356 C357 C308 -157.7
C307 C356 C357 C308 -54.4
C305 C356 C357 C306 92.8
C307 C356 C357 C306 -164
C308 C357 C358 C307 52.7
C306 C357 C358 C307 46.9
C356 C357 C358 C307 19.3
C307 C357 C358 C308 -52.7
C306 C357 C358 C308 -5.7
C356 C357 C358 C308 -33.4
C356 C307 C358 C357 -12.3
C308 C307 C358 C357 -117.2
C306 C307 C358 C357 -14.4
C357 C307 C358 C308 117.2
C356 C307 C358 C308 105
C306 C307 C358 C308 102.8
C307 C308 C358 C357 27.9
C357 C308 C358 C307 -27.9
C313 N301 C309 C310 -63.4
C305 N301 C309 C310 174.8
C301 N301 C309 C310 53.9
N301 C309 C310 C311 175.7
C309 C310 C311 C362 66.5
C309 C310 C311 C312 86.5
C310 C311 C312 C362 -125.7
C310 C311 C362 C312 61.3
C305 N301 C313 C314 48.2
C301 N301 C313 C314 171.1
C309 N301 C313 C314 -70.3
N301 C313 C314 C315 175.3
C313 C314 C315 C316 -172.8
C313 C314 C315 C366 158
C314 C315 C316 C366 -86.2
C314 C315 C366 C316 103.4
C405 N401 C401 C402 79
C409 N401 C401 C402 -46.6
C413 N401 C401 C402 -179.2
C463 N401 C401 C402 -150.5
C459 N401 C401 C402 -48.9
C455 N401 C401 C402 66.5
N401 C401 C402 C403 174
C401 C402 C403 C404 -64.8
C409 N401 C405 C406 -154.5
C401 N401 C405 C406 65.7
C413 N401 C405 C406 -44.9
C463 N401 C405 C406 -55.5
C459 N401 C405 C406 -169.7
C455 N401 C405 C406 133
C409 N401 C405 C456 169.3
C401 N401 C405 C456 29.5
C413 N401 C405 C456 -81.1
C463 N401 C405 C456 -91.7
C459 N401 C405 C456 154
C455 N401 C405 C456 96.8
N401 C405 C406 C456 -133.2
N401 C405 C406 C407 -170.2
C456 C405 C406 C407 -37.1
N401 C405 C406 C455 -137
C456 C405 C406 C455 -3.8
C456 C406 C407 C457 -22.1
C405 C406 C407 C457 34.7
C455 C406 C407 C457 27.1
C405 C406 C407 C456 56.7
C455 C406 C407 C456 49.2
C456 C406 C407 C408 119.7
C405 C406 C407 C408 176.5
C455 C406 C407 C408 169
C456 C406 C407 C458 76.3
C405 C406 C407 C458 133.1
C455 C406 C407 C458 125.6
C457 C407 C408 C458 4.3
C456 C407 C408 C458 -100.1
C406 C407 C408 C458 -142.6
C405 N401 C455 C456 -57.6
C409 N401 C455 C456 -167.2
C401 N401 C455 C456 59
C413 N401 C455 C456 -55.4
C463 N401 C455 C456 -67.7
C459 N401 C455 C456 175.4
C405 N401 C455 C406 -35.5
C409 N401 C455 C406 -145.1
C401 N401 C455 C406 81.1
C413 N401 C455 C406 -33.3
C463 N401 C455 C406 -45.6
C459 N401 C455 C406 -162.5
C407 C406 C455 C456 -35.4
C405 C406 C455 C456 176
C456 C406 C455 N401 -144.7
C407 C406 C455 N401 179.9
C405 C406 C455 N401 31.3
C405 C406 C456 C407 -128
C455 C406 C456 C407 -127
C407 C406 C456 C457 17.1
C405 C406 C456 C457 -110.9
C455 C406 C456 C457 -110
C407 C406 C456 C455 127
C405 C406 C456 C455 -1
C407 C406 C456 C405 128
C455 C406 C456 C405 1
C457 C407 C456 C406 162.1
C408 C407 C456 C406 -81.5
C458 C407 C456 C406 -135.3
C406 C407 C456 C457 -162.1
C408 C407 C456 C457 116.4
C458 C407 C456 C457 62.6
C457 C407 C456 C455 84.1
C406 C407 C456 C455 -78.1
C408 C407 C456 C455 -159.6
C458 C407 C456 C455 146.6
C457 C407 C456 C405 102
C406 C407 C456 C405 -60.2
C408 C407 C456 C405 -141.7
C458 C407 C456 C405 164.5
N401 C455 C456 C406 43.2
N401 C455 C456 C407 129.9
C406 C455 C456 C407 86.7
N401 C455 C456 C457 176.9
C406 C455 C456 C457 133.7
N401 C455 C456 C405 39.8
C406 C455 C456 C405 -3.4
N401 C405 C456 C406 69.6
N401 C405 C456 C407 145.2
C406 C405 C456 C407 75.6
N401 C405 C456 C457 -162.5
C406 C405 C456 C457 127.9
N401 C405 C456 C455 -114.1
C406 C405 C456 C455 176.3
C406 C407 C457 C456 13.8
C408 C407 C457 C456 -127.8
C458 C407 C457 C456 -124.5
C456 C407 C457 C458 124.5
C406 C407 C457 C458 138.3
C408 C407 C457 C458 -3.3
C406 C456 C457 C407 -25.6
C455 C456 C457 C407 -120.7
C405 C456 C457 C407 -109
C406 C456 C457 C458 -82.7
C407 C456 C457 C458 -57.1
C455 C456 C457 C458 -177.8
C405 C456 C457 C458 -166.1
C407 C408 C458 C457 -2.5
C407 C457 C458 C408 3.9
C456 C457 C458 C408 44.4
C456 C457 C458 C407 40.5
C457 C407 C458 C408 -175.7
C456 C407 C458 C408 110.9
C406 C407 C458 C408 65
C456 C407 C458 C457 -73.5
C406 C407 C458 C457 -119.3
C408 C407 C458 C457 175.7
C405 N401 C409 C459 -135.6
C401 N401 C409 C459 -6.4
C413 N401 C409 C459 125.9
C463 N401 C409 C459 102.9
C455 N401 C409 C459 -123.1
C405 N401 C409 C410 171.9
C401 N401 C409 C410 -58.9
C413 N401 C409 C410 73.4
C463 N401 C409 C410 50.4
C459 N401 C409 C410 -52.5
C455 N401 C409 C410 -175.6
C405 N401 C409 C460 -169.5
C401 N401 C409 C460 -40.2
C413 N401 C409 C460 92
C463 N401 C409 C460 69.1
C459 N401 C409 C460 -33.9
C455 N401 C409 C460 -156.9
C459 C409 C410 C460 -1.6
N401 C409 C410 C460 87.6
N401 C409 C410 C459 89.2
C460 C409 C410 C459 1.6
C459 C409 C410 C411 81.3
N401 C409 C410 C411 170.5
C460 C409 C410 C411 82.9
C459 C409 C410 C461 58.2
N401 C409 C410 C461 147.4
C460 C409 C410 C461 59.8
C460 C410 C411 C461 42
C459 C410 C411 C461 -51.6
C409 C410 C411 C461 -72.3
C459 C410 C411 C460 -93.7
C409 C410 C411 C460 -114.3
C461 C410 C411 C460 -42
C460 C410 C411 C412 -69.2
C459 C410 C411 C412 -162.9
C409 C410 C411 C412 176.5
C461 C410 C411 C412 -111.2
C460 C410 C411 C462 -29.5
C459 C410 C411 C462 -123.1
C409 C410 C411 C462 -143.8
C461 C410 C411 C462 -71.5
C461 C411 C412 C462 -4.3
C460 C411 C412 C462 79.2
C410 C411 C412 C462 103.7
C460 C411 C412 C461 83.5
C410 C411 C412 C461 108
C462 C411 C412 C461 4.3
N401 C409 C459 C410 -104.2
C460 C409 C459 C410 -0.9
N401 C409 C459 C460 -103.2
C410 C409 C459 C460 0.9
C410 C409 C459 N401 104.2
C460 C409 C459 N401 103.2
C460 C410 C459 C409 178.5
C411 C410 C459 C409 -105.2
C461 C410 C459 C409 -123.6
C411 C410 C459 C460 76.3
C409 C410 C459 C460 -178.5
C461 C410 C459 C460 57.9
C460 C410 C459 N401 114.4
C411 C410 C459 N401 -169.3
C409 C410 C459 N401 -64.1
C461 C410 C459 N401 172.3
C405 N401 C459 C409 49.2
C401 N401 C459 C409 174.8
C413 N401 C459 C409 -61.6
C463 N401 C459 C409 -78.5
C455 N401 C459 C409 60.7
C405 N401 C459 C410 149
C409 N401 C459 C410 99.8
C401 N401 C459 C410 -85.4
C413 N401 C459 C410 38.3
C463 N401 C459 C410 21.4
C455 N401 C459 C410 160.6
C405 N401 C459 C460 176.7
C409 N401 C459 C460 127.5
C401 N401 C459 C460 -57.8
C413 N401 C459 C460 65.9
C463 N401 C459 C460 49
C455 N401 C459 C460 -171.8
C459 C410 C460 C411 104.4
C409 C410 C460 C411 105
C461 C410 C460 C411 18.6
C411 C410 C460 C459 -104.4
C409 C410 C460 C459 0.6
C461 C410 C460 C459 -85.9
C459 C410 C460 C461 85.9
C411 C410 C460 C461 -18.6
C409 C410 C460 C461 86.4
C459 C410 C460 C409 -0.6
C411 C410 C460 C409 -105
C461 C410 C460 C409 -86.4
C461 C411 C460 C410 -138.2
C412 C411 C460 C410 117.6
C462 C411 C460 C410 153.5
C461 C411 C460 C459 -84.2
C410 C411 C460 C459 54
C412 C411 C460 C459 171.6
C462 C411 C460 C459 -152.5
C410 C411 C460 C461 138.2
C412 C411 C460 C461 -104.2
C462 C411 C460 C461 -68.3
C461 C411 C460 C409 -95.6
C410 C411 C460 C409 42.7
C412 C411 C460 C409 160.3
C462 C411 C460 C409 -163.8
C409 C459 C460 C410 -2
N401 C459 C460 C410 -77.6
C409 C459 C460 C411 -75
C410 C459 C460 C411 -73
N401 C459 C460 C411 -150.7
C409 C459 C460 C461 -102.9
C410 C459 C460 C461 -100.9
N401 C459 C460 C461 -178.6
C410 C459 C460 C409 2
N401 C459 C460 C409 -75.7
C459 C409 C460 C410 177.7
N401 C409 C460 C410 -97.8
C459 C409 C460 C411 105.8
N401 C409 C460 C411 -169.6
C410 C409 C460 C411 -71.8
N401 C409 C460 C459 84.6
C410 C409 C460 C459 -177.7
C459 C409 C460 C461 77.9
N401 C409 C460 C461 162.4
C410 C409 C460 C461 -99.8
C410 C411 C461 C460 -17.2
C412 C411 C461 C460 98.5
C462 C411 C461 C460 95.7
C460 C411 C461 C410 17.2
C412 C411 C461 C410 115.7
C462 C411 C461 C410 112.9
C460 C411 C461 C462 -95.7
C410 C411 C461 C462 -112.9
C412 C411 C461 C462 2.8
C460 C411 C461 C412 -98.5
C410 C411 C461 C412 -115.7
C462 C411 C461 C412 -2.8
C410 C460 C461 C411 41.7
C459 C460 C461 C411 97.8
C409 C460 C461 C411 86.3
C411 C460 C461 C410 -41.7
C459 C460 C461 C410 56
C409 C460 C461 C410 44.6
C410 C460 C461 C462 128.7
C411 C460 C461 C462 87
C459 C460 C461 C462 -175.2
C409 C460 C461 C462 173.3
C410 C460 C461 C412 94.1
C411 C460 C461 C412 52.4
C459 C460 C461 C412 150.2
C409 C460 C461 C412 138.7
C460 C410 C461 C411 -130.4
C459 C410 C461 C411 131
C409 C410 C461 C411 114.1
C459 C410 C461 C460 -98.5
C411 C410 C461 C460 130.4
C409 C410 C461 C460 -115.5
C460 C410 C461 C462 -54.8
C459 C410 C461 C462 -153.4
C411 C410 C461 C462 75.6
C409 C410 C461 C462 -170.4
C460 C410 C461 C412 -84.3
C459 C410 C461 C412 177.1
C411 C410 C461 C412 46.1
C409 C410 C461 C412 160.1
C462 C412 C461 C411 175.3
C462 C412 C461 C460 105.6
C411 C412 C461 C460 -69.7
C462 C412 C461 C410 127.1
C411 C412 C461 C410 -48.2
C411 C412 C461 C462 -175.3
C411 C412 C462 C461 1.7
C461 C412 C462 C411 -1.7
C411 C461 C462 C412 -3.7
C460 C461 C462 C412 -74.4
C410 C461 C462 C412 -56.9
C460 C461 C462 C411 -70.7
C410 C461 C462 C411 -53.2
C412 C461 C462 C411 3.7
C461 C411 C462 C412 175.5
C460 C411 C462 C412 -104.8
C410 C411 C462 C412 -92.4
C460 C411 C462 C461 79.6
C410 C411 C462 C461 92
C412 C411 C462 C461 -175.5
C405 N401 C413 C463 -160.1
C409 N401 C413 C463 -56.5
C401 N401 C413 C463 86.3
C459 N401 C413 C463 -38.2
C455 N401 C413 C463 -160.6
C405 N401 C413 C414 -64.6
C409 N401 C413 C414 38.9
C401 N401 C413 C414 -178.3
C463 N401 C413 C414 95.4
C459 N401 C413 C414 57.3
C455 N401 C413 C414 -65.1
C405 N401 C413 C464 -95
C409 N401 C413 C464 8.5
C401 N401 C413 C464 151.3
C463 N401 C413 C464 65
C459 N401 C413 C464 26.9
C455 N401 C413 C464 -95.5
C463 C413 C414 C464 14.7
N401 C413 C414 C464 -72.7
C463 C413 C414 C415 -96
N401 C413 C414 C415 176.5
C464 C413 C414 C415 -110.7
C463 C413 C414 C465 -33.4
N401 C413 C414 C465 -120.8
C464 C413 C414 C465 -48
N401 C413 C414 C463 -87.4
C464 C413 C414 C463 -14.7
C464 C414 C415 C466 -22
C465 C414 C415 C466 -28.6
C413 C414 C415 C466 62.3
C463 C414 C415 C466 37.2
C464 C414 C415 C416 6.4
C465 C414 C415 C416 -0.3
C413 C414 C415 C416 90.7
C463 C414 C415 C416 65.6
C464 C414 C415 C465 6.7
C413 C414 C415 C465 91
C463 C414 C415 C465 65.8
C465 C414 C415 C464 -6.7
C413 C414 C415 C464 84.3
C463 C414 C415 C464 59.1
C466 C415 C416 C465 162
C414 C415 C416 C465 0.5
C464 C415 C416 C465 3.3
C414 C415 C416 C466 -161.4
C465 C415 C416 C466 -162
C464 C415 C416 C466 -158.6
C466 C415 C416 C464 158.6
C414 C415 C416 C464 -2.8
C465 C415 C416 C464 -3.3
N401 C413 C463 C464 113.3
C414 C413 C463 C464 -7.8
C414 C413 C463 N401 -121.1
C464 C413 C463 N401 -113.3
N401 C413 C463 C414 121.1
C464 C413 C463 C414 7.8
C405 N401 C463 C413 23.2
C409 N401 C463 C413 127.6
C401 N401 C463 C413 -101.6
C459 N401 C463 C413 147.1
C455 N401 C463 C413 25.8
C405 N401 C463 C464 -52
C409 N401 C463 C464 52.4
C401 N401 C463 C464 -176.8
C413 N401 C463 C464 -75.2
C459 N401 C463 C464 71.8
C455 N401 C463 C464 -49.4
C405 N401 C463 C414 -25.3
C409 N401 C463 C414 79.1
C401 N401 C463 C414 -150.1
C413 N401 C463 C414 -48.5
C459 N401 C463 C414 98.5
C455 N401 C463 C414 -22.7
C464 C414 C463 C413 -162.3
C415 C414 C463 C413 93.1
C465 C414 C463 C413 146.9
C415 C414 C463 C464 -104.5
C465 C414 C463 C464 -50.8
C413 C414 C463 C464 162.3
C464 C414 C463 N401 -107.6
C415 C414 C463 N401 147.9
C465 C414 C463 N401 -158.4
C413 C414 C463 N401 54.7
C415 C414 C464 C465 -7.3
C413 C414 C464 C465 -114.5
C463 C414 C464 C465 -107.4
C415 C414 C464 C463 100.1
C465 C414 C464 C463 107.4
C413 C414 C464 C463 -7.1
C415 C414 C464 C413 107.2
C465 C414 C464 C413 114.5
C463 C414 C464 C413 7.1
C465 C414 C464 C415 7.3
C413 C414 C464 C415 -107.2
C463 C414 C464 C415 -100.1
C415 C414 C464 C416 -4.8
C465 C414 C464 C416 2.5
C413 C414 C464 C416 -112
C463 C414 C464 C416 -104.8
C413 C463 C464 C414 15.1
N401 C463 C464 C414 79.9
C413 C463 C464 C465 113
N401 C463 C464 C465 177.7
C414 C463 C464 C465 97.9
N401 C463 C464 C413 64.7
C414 C463 C464 C413 -15.1
C413 C463 C464 C415 57.5
N401 C463 C464 C415 122.3
C414 C463 C464 C415 42.4
C413 C463 C464 C416 103.9
N401 C463 C464 C416 168.7
C414 C463 C464 C416 88.8
C463 C413 C464 C414 -164.4
N401 C413 C464 C414 120.6
C463 C413 C464 C465 -76.8
N401 C413 C464 C465 -151.8
C414 C413 C464 C465 87.6
N401 C413 C464 C463 -75
C414 C413 C464 C463 164.4
C463 C413 C464 C415 -124.9
N401 C413 C464 C415 160.1
C414 C413 C464 C415 39.5
C463 C413 C464 C416 -84.6
N401 C413 C464 C416 -159.7
C414 C413 C464 C416 79.7
C466 C415 C464 C414 165.7
C416 C415 C464 C414 -173.3
C465 C415 C464 C414 -171
C466 C415 C464 C465 -23.3
C414 C415 C464 C465 171
C416 C415 C464 C465 -2.3
C466 C415 C464 C463 77
C414 C415 C464 C463 -88.8
C416 C415 C464 C463 98
C465 C415 C464 C463 100.3
C466 C415 C464 C413 99.6
C414 C415 C464 C413 -66.1
C416 C415 C464 C413 120.6
C465 C415 C464 C413 122.9
C466 C415 C464 C416 -21
C414 C415 C464 C416 173.3
C465 C415 C464 C416 2.3
C465 C416 C464 C414 -163.2
C466 C416 C464 C414 16.7
C415 C416 C464 C414 4.5
C466 C416 C464 C465 179.9
C415 C416 C464 C465 167.7
C465 C416 C464 C463 98.1
C466 C416 C464 C463 -82
C415 C416 C464 C463 -94.2
C465 C416 C464 C413 126.1
C466 C416 C464 C413 -54
C415 C416 C464 C413 -66.2
C465 C416 C464 C415 -167.7
C466 C416 C464 C415 12.2
C466 C416 C465 C464 -0.1
C415 C416 C465 C464 -11.2
C466 C416 C465 C415 11.1
C464 C416 C465 C415 11.2
C466 C416 C465 C414 10.5
C415 C416 C465 C414 -0.6
C464 C416 C465 C414 10.7
C415 C416 C465 C466 -11.1
C464 C416 C465 C466 0.1
C414 C464 C465 C416 16.8
C463 C464 C465 C416 -84.4
C413 C464 C465 C416 -56.8
C415 C464 C465 C416 10.8
C414 C464 C465 C415 6
C463 C464 C465 C415 -95.1
C413 C464 C465 C415 -67.6
C416 C464 C465 C415 -10.8
C463 C464 C465 C414 -101.2
C413 C464 C465 C414 -73.7
C415 C464 C465 C414 -6
C416 C464 C465 C414 -16.8
C414 C464 C465 C466 16.7
C463 C464 C465 C466 -84.4
C413 C464 C465 C466 -56.9
C415 C464 C465 C466 10.7
C416 C464 C465 C466 -0.1
C466 C415 C465 C416 -14.9
C414 C415 C465 C416 -179.4
C464 C415 C465 C416 -175.4
C466 C415 C465 C464 160.5
C414 C415 C465 C464 -4
C416 C415 C465 C464 175.4
C466 C415 C465 C414 164.6
C416 C415 C465 C414 179.4
C464 C415 C465 C414 4
C414 C415 C465 C466 -164.6
C416 C415 C465 C466 14.9
C464 C415 C465 C466 -160.5
C464 C414 C465 C416 -171.7
C415 C414 C465 C416 0.7
C413 C414 C465 C416 -107.3
C463 C414 C465 C416 -120
C415 C414 C465 C464 172.4
C413 C414 C465 C464 64.4
C463 C414 C465 C464 51.6
C464 C414 C465 C415 -172.4
C413 C414 C465 C415 -107.9
C463 C414 C465 C415 -120.7
C464 C414 C465 C466 -164.4
C415 C414 C465 C466 8
C413 C414 C465 C466 -100
C463 C414 C465 C466 -112.8
C414 C415 C466 C416 35.1
C465 C415 C466 C416 8.5
C464 C415 C466 C416 24.4
C414 C415 C466 C465 26.5
C416 C415 C466 C465 -8.5
C464 C415 C466 C465 15.9
C465 C416 C466 C415 -19.1
C464 C416 C466 C415 -19.2
C415 C416 C466 C465 19.1
C464 C416 C466 C465 0
C416 C465 C466 C415 159
C464 C465 C466 C415 -21
C414 C465 C466 C415 -12.2
C464 C465 C466 C416 180
C415 C465 C466 C416 -159
C414 C465 C466 C416 -171.2
C2 C1 O113 V101 83(2)
C2 C1 O113 V102 -74(2)
W103 O137 Si1 O138 116.4(7)
W106 O137 Si1 O138 -116.7(7)
W103 O137 Si1 O140 -122.2(7)
W106 O137 Si1 O140 4.7(8)
W103 O137 Si1 O139 -3.9(8)
W106 O137 Si1 O139 122.9(6)
W104 O138 Si1 O137 -117.3(7)
W105 O138 Si1 O137 120.7(7)
W104 O138 Si1 O140 121.6(7)
W105 O138 Si1 O140 -0.4(9)
W104 O138 Si1 O139 2.9(9)
W105 O138 Si1 O139 -119.1(7)
W108 O140 Si1 O137 -64.1(8)
W112 O140 Si1 O137 58.2(8)
W111 O140 Si1 O137 178.1(6)
W108 O140 Si1 O138 59.2(9)
W112 O140 Si1 O138 -178.6(7)
W111 O140 Si1 O138 -58.6(8)
W108 O140 Si1 O139 177.9(6)
W112 O140 Si1 O139 -59.9(9)
W111 O140 Si1 O139 60.0(8)
W109 O139 Si1 O137 -59.7(8)
W107 O139 Si1 O137 62.2(7)
W110 O139 Si1 O137 179.4(6)
W109 O139 Si1 O138 177.7(6)
W107 O139 Si1 O138 -60.4(8)
W110 O139 Si1 O138 56.8(7)
W109 O139 Si1 O140 58.6(8)
W107 O139 Si1 O140 -179.5(6)
W110 O139 Si1 O140 -62.3(7)
W106 O118 V101 O101 167.2(8)
W106 O118 V101 O115 65.3(7)
W106 O118 V101 O114 -88.3(7)
W106 O118 V101 O113 -36.1(16)
W106 O118 V101 V102 -75.3(7)
W103 O115 V101 O101 -167.8(8)
W103 O115 V101 O118 -65.8(7)
W103 O115 V101 O114 33.7(15)
W103 O115 V101 O113 90.7(7)
W103 O115 V101 V102 74.2(8)
V102 O114 V101 O101 -96.6(7)
V102 O114 V101 O118 162.0(6)
V102 O114 V101 O115 61.7(13)
V102 O114 V101 O113 1.5(5)
C1 O113 V101 O101 -61.3(17)
V102 O113 V101 O101 100.4(7)
C1 O113 V101 O118 142.0(17)
V102 O113 V101 O118 -56.3(14)
C1 O113 V101 O115 39.9(16)
V102 O113 V101 O115 -158.4(6)
C1 O113 V101 O114 -163.1(17)
V102 O113 V101 O114 -1.4(5)
C1 O113 V101 V102 -161.7(19)
W105 O117 V102 O102 -166.0(8)
W105 O117 V102 O116 -61.6(8)
W105 O117 V102 O114 91.8(8)
W105 O117 V102 O113 37.5(18)
W105 O117 V102 V101 78.7(8)
W104 O116 V102 O102 164.9(8)
W104 O116 V102 O117 61.6(8)
W104 O116 V102 O114 -44.8(15)
W104 O116 V102 O113 -95.7(8)
W104 O116 V102 V101 -80.6(8)
V101 O114 V102 O102 95.6(7)
V101 O114 V102 O117 -162.3(6)
V101 O114 V102 O116 -54.8(13)
V101 O114 V102 O113 -1.5(5)
C1 O113 V102 O102 62.9(18)
V101 O113 V102 O102 -98.2(7)
C1 O113 V102 O117 -140.5(18)
V101 O113 V102 O117 58.5(15)
C1 O113 V102 O116 -39.5(17)
V101 O113 V102 O116 159.4(6)
C1 O113 V102 O114 162.5(18)
V101 O113 V102 O114 1.4(5)
C1 O113 V102 V101 161(2)
O101 V101 V102 O102 0.8(8)
O118 V101 V102 O102 -114.7(7)
O115 V101 V102 O102 116.8(7)
O114 V101 V102 O102 -92.6(8)
O113 V101 V102 O102 89.7(8)
O101 V101 V102 O117 115.5(7)
O118 V101 V102 O117 0.1(7)
O115 V101 V102 O117 -128.4(7)
O114 V101 V102 O117 22.2(7)
O113 V101 V102 O117 -155.5(7)
O101 V101 V102 O116 -113.7(7)
O118 V101 V102 O116 130.8(6)
O115 V101 V102 O116 2.3(7)
O114 V101 V102 O116 152.9(7)
O113 V101 V102 O116 -24.8(7)
O101 V101 V102 O114 93.3(8)
O118 V101 V102 O114 -22.1(7)
O115 V101 V102 O114 -150.6(7)
O113 V101 V102 O114 -177.7(8)
O101 V101 V102 O113 -88.9(8)
O118 V101 V102 O113 155.6(7)
O115 V101 V102 O113 27.1(7)
O114 V101 V102 O113 177.7(8)
W109 O125 W103 O103 124.3(10)
W109 O125 W103 O119 21.1(10)
W109 O125 W103 O124 -140.8(10)
W109 O125 W103 O115 -69(2)
W109 O125 W103 O137 -64.8(10)
W107 O119 W103 O103 -112.5(9)
W107 O119 W103 O125 -13.0(9)
W107 O119 W103 O124 80.2(17)
W107 O119 W103 O115 152.2(9)
W107 O119 W103 O137 73.5(9)
W106 O124 W103 O103 -174.1(6)
W106 O124 W103 O125 86.9(6)
W106 O124 W103 O119 -6.6(18)
W106 O124 W103 O115 -79.0(6)
W106 O124 W103 O137 0.3(5)
V101 O115 W103 O103 166.4(7)
V101 O115 W103 O125 -1(2)
V101 O115 W103 O119 -91.0(7)
V101 O115 W103 O124 71.8(7)
V101 O115 W103 O137 -4.7(6)
Si1 O137 W103 O103 170(2)
W106 O137 W103 O103 32(3)
Si1 O137 W103 O125 48.3(7)
W106 O137 W103 O125 -90.6(4)
Si1 O137 W103 O119 -43.5(7)
W106 O137 W103 O119 177.6(4)
Si1 O137 W103 O124 138.7(7)
W106 O137 W103 O124 -0.2(4)
Si1 O137 W103 O115 -132.7(7)
W106 O137 W103 O115 88.4(4)
W105 O121 W104 O104 172.9(8)
W105 O121 W104 O126 -83.4(8)
W105 O121 W104 O116 77.0(8)
W105 O121 W104 O120 -4.4(19)
W105 O121 W104 O138 0.6(7)
W110 O126 W104 O104 -115.6(13)
W110 O126 W104 O121 141.7(13)
W110 O126 W104 O116 60(2)
W110 O126 W104 O120 -15.2(12)
W110 O126 W104 O138 68.3(12)
V102 O116 W104 O104 -166.6(9)
V102 O116 W104 O121 -64.3(8)
V102 O116 W104 O126 17.9(19)
V102 O116 W104 O120 92.6(8)
V102 O116 W104 O138 9.2(7)
W107 O120 W104 O104 112.7(12)
W107 O120 W104 O121 -70.0(19)
W107 O120 W104 O126 9.7(11)
W107 O120 W104 O116 -151.2(12)
W107 O120 W104 O138 -74.8(11)
Si1 O138 W104 O104 162(4)
W105 O138 W104 O104 -63(4)
Si1 O138 W104 O121 -136.2(9)
W105 O138 W104 O121 -0.4(5)
Si1 O138 W104 O126 -45.1(7)
W105 O138 W104 O126 90.8(4)
Si1 O138 W104 O116 132.0(8)
W105 O138 W104 O116 -92.2(5)
Si1 O138 W104 O120 41.8(7)
W105 O138 W104 O120 177.6(5)
W111 O127 W105 O105 115.5(14)
W111 O127 W105 O121 -139.4(14)
W111 O127 W105 O117 -51(2)
W111 O127 W105 O122 16.1(14)
W111 O127 W105 O138 -66.2(14)
W104 O121 W105 O105 -173.5(9)
W104 O121 W105 O127 83.6(8)
W104 O121 W105 O117 -76.3(8)
W104 O121 W105 O122 -6.3(18)
W104 O121 W105 O138 -0.6(7)
V102 O117 W105 O105 169.5(9)
V102 O117 W105 O127 -23.5(19)
V102 O117 W105 O121 65.5(8)
V102 O117 W105 O122 -91.4(8)
V102 O117 W105 O138 -8.2(7)
W108 O122 W105 O105 -110.4(11)
W108 O122 W105 O127 -8.7(10)
W108 O122 W105 O121 82.2(16)
W108 O122 W105 O117 152.8(11)
W108 O122 W105 O138 76.6(10)
Si1 O138 W105 O105 -151(5)
W104 O138 W105 O105 73(5)
Si1 O138 W105 O127 42.9(8)
W104 O138 W105 O127 -93.5(5)
Si1 O138 W105 O121 136.8(9)
W104 O138 W105 O121 0.4(5)
Si1 O138 W105 O117 -131.9(8)
W104 O138 W105 O117 91.7(4)
Si1 O138 W105 O122 -45.6(7)
W104 O138 W105 O122 178.0(4)
W112 O128 W106 O106 -118.0(12)
W112 O128 W106 O123 -16.4(12)
W112 O128 W106 O118 72(2)
W112 O128 W106 O124 144.8(12)
W112 O128 W106 O137 69.3(11)
W108 O123 W106 O106 115.8(11)
W108 O123 W106 O128 15.9(11)
W108 O123 W106 O118 -147.9(11)
W108 O123 W106 O124 -68(2)
W108 O123 W106 O137 -68.9(11)
V101 O118 W106 O106 -168.0(8)
V101 O118 W106 O128 2(2)
V101 O118 W106 O123 90.5(7)
V101 O118 W106 O124 -70.9(7)
V101 O118 W106 O137 4.8(6)
W103 O124 W106 O106 175.0(7)
W103 O124 W106 O128 -85.4(6)
W103 O124 W106 O123 -0.8(18)
W103 O124 W106 O118 79.0(6)
W103 O124 W106 O137 -0.3(5)
Si1 O137 W106 O106 -172(3)
W103 O137 W106 O106 -33(3)
Si1 O137 W106 O128 -49.4(7)
W103 O137 W106 O128 89.6(5)
Si1 O137 W106 O123 41.0(7)
W103 O137 W106 O123 -179.9(4)
Si1 O137 W106 O118 131.2(7)
W103 O137 W106 O118 -89.7(4)
Si1 O137 W106 O124 -138.8(7)
W103 O137 W106 O124 0.2(4)
W104 O120 W107 O107 -137.9(11)
W104 O120 W107 O130 -34.9(11)
W104 O120 W107 O129 33(2)
W104 O120 W107 O119 121.4(11)
W104 O120 W107 O139 40.8(11)
W110 O130 W107 O107 179.4(7)
W110 O130 W107 O120 78.1(8)
W110 O130 W107 O129 -80.6(7)
W110 O130 W107 O119 -11.9(17)
W110 O130 W107 O139 -4.4(6)
W109 O129 W107 O107 178.8(7)
W109 O129 W107 O120 8.1(16)
W109 O129 W107 O130 76.2(7)
W109 O129 W107 O119 -81.8(6)
W109 O129 W107 O139 -0.2(5)
W103 O119 W107 O107 137.9(9)
W103 O119 W107 O120 -119.5(9)
W103 O119 W107 O130 -30.9(18)
W103 O119 W107 O129 37.4(9)
W103 O119 W107 O139 -38.3(8)
Si1 O139 W107 O107 -152(8)
W109 O139 W107 O107 -16(8)
W110 O139 W107 O107 76(8)
Si1 O139 W107 O120 47.1(7)
W109 O139 W107 O120 -176.7(5)
W110 O139 W107 O120 -85.6(4)
Si1 O139 W107 O130 135.7(8)
W109 O139 W107 O130 -88.0(5)
W110 O139 W107 O130 3.0(4)
Si1 O139 W107 O129 -136.1(7)
W109 O139 W107 O129 0.1(4)
W110 O139 W107 O129 91.2(4)
Si1 O139 W107 O119 -47.3(7)
W109 O139 W107 O119 88.9(4)
W110 O139 W107 O119 180.0(4)
W111 O131 W108 O108 179.0(8)
W111 O131 W108 O122 -78.2(8)
W111 O131 W108 O132 80.8(8)
W111 O131 W108 O123 24(2)
W111 O131 W108 O140 5.3(7)
W105 O122 W108 O108 136.4(11)
W105 O122 W108 O131 35.2(11)
W105 O122 W108 O132 -34(2)
W105 O122 W108 O123 -122.5(10)
W105 O122 W108 O140 -41.8(10)
W112 O132 W108 O108 -179.4(8)
W112 O132 W108 O131 -79.2(8)
W112 O132 W108 O122 -9(2)
W112 O132 W108 O123 81.8(8)
W112 O132 W108 O140 -0.9(7)
W106 O123 W108 O108 -139.6(11)
W106 O123 W108 O131 16(2)
W106 O123 W108 O122 116.5(11)
W106 O123 W108 O132 -41.1(11)
W106 O123 W108 O140 33.9(11)
Si1 O140 W108 O108 150(5)
W112 O140 W108 O108 14(6)
W111 O140 W108 O108 -77(6)
Si1 O140 W108 O131 -136.5(9)
W112 O140 W108 O131 87.1(6)
W111 O140 W108 O131 -3.8(5)
Si1 O140 W108 O122 -46.0(8)
W112 O140 W108 O122 177.6(5)
W111 O140 W108 O122 86.8(5)
Si1 O140 W108 O132 137.0(9)
W112 O140 W108 O132 0.6(5)
W111 O140 W108 O132 -90.2(5)
Si1 O140 W108 O123 50.5(8)
W112 O140 W108 O123 -85.8(5)
W111 O140 W108 O123 -176.7(5)
W110 O133 W109 O109 168.0(7)
W110 O133 W109 O136 -92.2(8)
W110 O133 W109 O129 68.7(7)
W110 O133 W109 O125 -0.6(17)
W110 O133 W109 O139 -6.6(6)
W112 O136 W109 O109 -154(2)
W112 O136 W109 O133 102(2)
W112 O136 W109 O129 -1(3)
W112 O136 W109 O125 -55(2)
W112 O136 W109 O139 26(2)
W107 O129 W109 O109 -178.4(7)
W107 O129 W109 O133 -74.8(7)
W107 O129 W109 O136 28.2(19)
W107 O129 W109 O125 83.2(6)
W107 O129 W109 O139 0.2(5)
W103 O125 W109 O109 -146.9(11)
W103 O125 W109 O133 21.9(19)
W103 O125 W109 O136 115.0(11)
W103 O125 W109 O129 -49.0(10)
W103 O125 W109 O139 27.8(10)
Si1 O139 W109 O109 152(6)
W107 O139 W109 O109 16(6)
W110 O139 W109 O109 -73(6)
Si1 O139 W109 O133 -130.1(8)
W107 O139 W109 O133 93.9(5)
W110 O139 W109 O133 4.7(4)
Si1 O139 W109 O136 -35.0(7)
W107 O139 W109 O136 -171.0(5)
W110 O139 W109 O136 99.8(5)
Si1 O139 W109 O129 135.8(8)
W107 O139 W109 O129 -0.1(4)
W110 O139 W109 O129 -89.3(4)
Si1 O139 W109 O125 52.3(7)
W107 O139 W109 O125 -83.7(4)
W110 O139 W109 O125 -172.9(4)
W104 O126 W110 O110 142.1(13)
W104 O126 W110 O130 41.7(12)
W104 O126 W110 O134 -114.8(13)
W104 O126 W110 O133 -28.6(19)
W104 O126 W110 O139 -32.7(12)
W107 O130 W110 O110 177.8(8)
W107 O130 W110 O126 -78.4(8)
W107 O130 W110 O134 -2.3(18)
W107 O130 W110 O133 75.5(8)
W107 O130 W110 O139 4.4(6)
W111 O134 W110 O110 132(3)
W111 O134 W110 O126 27(3)
W111 O134 W110 O130 -47(3)
W111 O134 W110 O133 -125(3)
W111 O134 W110 O139 -54(3)
W109 O133 W110 O110 -168.5(8)
W109 O133 W110 O126 2.3(15)
W109 O133 W110 O130 -67.1(8)
W109 O133 W110 O134 89.2(8)
W109 O133 W110 O139 6.5(6)
Si1 O139 W110 O110 169(4)
W109 O139 W110 O110 34(5)
W107 O139 W110 O110 -57(5)
Si1 O139 W110 O126 -50.7(7)
W109 O139 W110 O126 173.6(4)
W107 O139 W110 O126 82.5(4)
Si1 O139 W110 O130 -136.2(7)
W109 O139 W110 O130 88.1(5)
W107 O139 W110 O130 -3.0(4)
Si1 O139 W110 O134 41.0(7)
W109 O139 W110 O134 -94.7(5)
W107 O139 W110 O134 174.3(5)
Si1 O139 W110 O133 131.2(7)
W109 O139 W110 O133 -4.4(4)
W107 O139 W110 O133 -95.5(5)
W110 O134 W111 O111 -133(3)
W110 O134 W111 O127 -28(3)
W110 O134 W111 O135 125(3)
W110 O134 W111 O131 42(4)
W110 O134 W111 O140 53(3)
W105 O127 W111 O111 -139.6(15)
W105 O127 W111 O134 114.5(14)
W105 O127 W111 O135 24(2)
W105 O127 W111 O131 -42.5(14)
W105 O127 W111 O140 30.8(13)
W112 O135 W111 O111 165.8(10)
W112 O135 W111 O134 -88.1(10)
W112 O135 W111 O127 2.2(19)
W112 O135 W111 O131 67.7(9)
W112 O135 W111 O140 -5.1(7)
W108 O131 W111 O111 -178.5(10)
W108 O131 W111 O134 6(2)
W108 O131 W111 O127 77.6(8)
W108 O131 W111 O135 -77.3(9)
W108 O131 W111 O140 -5.2(7)
Si1 O140 W111 O111 174(4)
W108 O140 W111 O111 41(4)
W112 O140 W111 O111 -51(4)
Si1 O140 W111 O134 -38.5(8)
W108 O140 W111 O134 -171.7(5)
W112 O140 W111 O134 96.6(5)
Si1 O140 W111 O127 51.8(7)
W108 O140 W111 O127 -81.4(5)
W112 O140 W111 O127 -173.1(5)
Si1 O140 W111 O135 -131.6(9)
W108 O140 W111 O135 95.2(6)
W112 O140 W111 O135 3.5(5)
Si1 O140 W111 O131 136.8(8)
W108 O140 W111 O131 3.6(5)
W112 O140 W111 O131 -88.1(5)
W111 O135 W112 O112 -169.6(9)
W111 O135 W112 O132 -68.9(9)
W111 O135 W112 O136 90.6(9)
W111 O135 W112 O128 3(2)
W111 O135 W112 O140 5.2(8)
W108 O132 W112 O112 179.1(9)
W108 O132 W112 O135 74.7(8)
W108 O132 W112 O136 -19(2)
W108 O132 W112 O128 -81.7(8)
W108 O132 W112 O140 0.9(7)
W109 O136 W112 O112 154(2)
W109 O136 W112 O135 -101(2)
W109 O136 W112 O132 -8(3)
W109 O136 W112 O128 54(2)
W109 O136 W112 O140 -27(2)
W106 O128 W112 O112 142.3(12)
W106 O128 W112 O135 -30(2)
W106 O128 W112 O132 42.5(11)
W106 O128 W112 O136 -119.3(12)
W106 O128 W112 O140 -32.5(11)
Si1 O140 W112 O112 -156(7)
W108 O140 W112 O112 -20(7)
W111 O140 W112 O112 70(7)
Si1 O140 W112 O135 130.5(9)
W108 O140 W112 O135 -93.7(6)
W111 O140 W112 O135 -3.5(5)
Si1 O140 W112 O132 -136.4(9)
W108 O140 W112 O132 -0.7(5)
W111 O140 W112 O132 89.6(5)
Si1 O140 W112 O136 36.9(8)
W108 O140 W112 O136 172.7(5)
W111 O140 W112 O136 -97.1(5)
Si1 O140 W112 O128 -50.4(8)
W108 O140 W112 O128 85.3(5)
W111 O140 W112 O128 175.6(5)

loop_
_platon_squeeze_void_nr
_platon_squeeze_void_average_x
_platon_squeeze_void_average_y
_platon_squeeze_void_average_z
_platon_squeeze_void_volume
_platon_squeeze_void_count_electrons
1 0.037 0.217 -0.059 72.6 0.3
2 0.537 0.283 -0.059 72.6 -1.4
3 0.192 0.541 0.275 115.0 8.7
4 0.692 0.959 0.275 115.0 7.2
5 0.463 0.717 0.441 72.6 -1.0
6 0.963 0.783 0.441 72.6 -2.6
7 0.308 0.041 0.775 114.8 9.9
8 0.808 0.459 0.775 114.8 8.9
